data_7005055
loop_
_publ_author_name
'Nagataki, Takayuki'
'Ishii, Kenta'
'Tachi, Yoshimitsu'
'Itoh, Shinobu'

_publ_section_title
;
 Ligand effects on Ni(II)-catalysed alkane-hydroxylation with m-CPBA.
;
_journal_issue 11
_journal_name_full 'Dalton transactions (Cambridge, England : 2003)'
_journal_page_first 1120
_journal_page_last 1128
_journal_paper_doi 10.1039/b615503k
_journal_year 2007
_chemical_formula_moiety 'C30 H42 N3 Ni O4, C24 H20 B, 3(C H4 O) '
_chemical_formula_sum 'C57 H74 B N3 Ni O7'
_chemical_formula_weight 982.74
_space_group_IT_number 14
_symmetry_cell_setting monoclinic
_symmetry_Int_Tables_number 14
_symmetry_space_group_name_Hall '-P 2ybc'
_symmetry_space_group_name_H-M 'P 1 21/c 1'
_cell_angle_alpha 90.0000
_cell_angle_beta 97.10(3)
_cell_angle_gamma 90.0000
_cell_formula_units_Z 4
_cell_length_a 12.679(6)
_cell_length_b 21.180(14)
_cell_length_c 20.233(12)
_cell_measurement_reflns_used 27983
_cell_measurement_temperature 171.1
_cell_measurement_theta_max 27.5
_cell_measurement_theta_min 3.1
_cell_volume 5392(5)
_computing_cell_refinement PROCESS-AUTO
_computing_data_collection PROCESS-AUTO
_computing_data_reduction CrystalStructure
_computing_molecular_graphics ORTEP3
_computing_publication_material 'CrystalStructure 3.7.0'
_computing_structure_refinement CRYSTALS
_computing_structure_solution SIR92
_diffrn_detector_area_resol_mean 10.00
_diffrn_measured_fraction_theta_full 0.987
_diffrn_measured_fraction_theta_max 0.987
_diffrn_measurement_device_type 'Rigaku RAXIS-RAPID'
_diffrn_measurement_method \w
_diffrn_radiation_type 'Mo K\a'
_diffrn_radiation_wavelength 0.71075
_diffrn_reflns_av_R_equivalents 0.055
_diffrn_reflns_limit_h_max 15
_diffrn_reflns_limit_h_min -16
_diffrn_reflns_limit_k_max 27
_diffrn_reflns_limit_k_min -27
_diffrn_reflns_limit_l_max 26
_diffrn_reflns_limit_l_min -25
_diffrn_reflns_number 49485
_diffrn_reflns_theta_full 27.47
_diffrn_reflns_theta_max 27.47
_exptl_absorpt_coefficient_mu 0.413
_exptl_absorpt_correction_T_max 0.921
_exptl_absorpt_correction_T_min 0.698
_exptl_absorpt_correction_type multi-scan
_exptl_absorpt_process_details
;
Higashi, T. (1995). Program for Absorption Correction.
Rigaku Corporation, Tokyo, Japan.
;
_exptl_crystal_colour blue
_exptl_crystal_density_diffrn 1.211
_exptl_crystal_density_method 'not measured'
_exptl_crystal_description block
_exptl_crystal_F_000 2104.00
_exptl_crystal_size_max 0.25
_exptl_crystal_size_mid 0.20
_exptl_crystal_size_min 0.20
_refine_diff_density_max 0.70
_refine_diff_density_min -0.54
_refine_ls_extinction_method none
_refine_ls_goodness_of_fit_ref 1.000
_refine_ls_hydrogen_treatment refall
_refine_ls_number_parameters 693
_refine_ls_number_reflns 8067
_refine_ls_R_factor_gt 0.0383
_refine_ls_shift/su_max 0.0000
_refine_ls_structure_factor_coef F
_refine_ls_weighting_details 'w = 1/[0.0009Fo^2^ + 0.2600\s(Fo^2^) + 0.0100]'
_refine_ls_weighting_scheme calc
_refine_ls_wR_factor_ref 0.0550
_reflns_number_gt 4714
_reflns_number_total 12194
_reflns_threshold_expression F^2^>2.0\s(F^2^)
_cod_data_source_file b615503k.txt
_cod_data_source_block '_[Ni(DtbpPym2H)(OAc)(MeOH)]BPh4_3MeOH_(3a)'
_cod_original_cell_volume 5391(6)
_cod_original_formula_sum 'C57 H74 B N3 Ni O7 '
_cod_database_code 7005055

loop_
_symmetry_equiv_pos_site_id
_symmetry_equiv_pos_as_xyz
1 +X,+Y,+Z
2 -X,1/2+Y,1/2-Z
3 -X,-Y,-Z
4 +X,1/2-Y,1/2+Z

loop_
_atom_site_label
_atom_site_type_symbol
_atom_site_fract_x
_atom_site_fract_y
_atom_site_fract_z
_atom_site_U_iso_or_equiv
_atom_site_adp_type
_atom_site_occupancy
_atom_site_symmetry_multiplicity
_atom_site_calc_flag
_atom_site_refinement_flags
_atom_site_disorder_assembly
_atom_site_disorder_group
Ni(1) Ni 0.60471(3) 1.02746(2) 0.20876(2) 0.02580(10) Uani 1.00 1 d . . .
O(1) O 0.60377(13) 0.93933(9) 0.16330(9) 0.0277(5) Uani 1.00 1 d . . .
O(2) O 0.43958(14) 1.02927(10) 0.18148(11) 0.0389(6) Uani 1.00 1 d . . .
O(3) O 0.40911(16) 0.93902(11) 0.12664(12) 0.0508(7) Uani 1.00 1 d . . .
O(4) O 0.63290(16) 1.07081(11) 0.12182(10) 0.0396(6) Uani 1.00 1 d . . .
O(5) O 0.1184(3) 0.5980(2) 0.4617(2) 0.178(2) Uani 1.00 1 d . . .
O(6) O 0.2640(2) 0.63576(16) 0.55526(17) 0.0968(12) Uani 1.00 1 d . . .
O(7) O 0.2259(2) 0.66373(13) 0.37928(17) 0.0842(11) Uani 1.00 1 d . . .
N(1) N 0.58774(18) 0.98857(11) 0.30118(12) 0.0286(7) Uani 1.00 1 d . . .
N(2) N 0.76432(17) 1.02087(11) 0.24344(12) 0.0262(6) Uani 1.00 1 d . . .
N(3) N 0.57702(16) 1.10986(12) 0.25832(12) 0.0290(7) Uani 1.00 1 d . . .
C(1) C 0.5454(2) 0.92277(13) 0.29341(14) 0.0321(8) Uani 1.00 1 d . . .
C(2) C 0.6199(2) 0.87855(13) 0.26369(13) 0.0268(8) Uani 1.00 1 d . . .
C(3) C 0.6638(2) 0.82772(13) 0.30079(14) 0.0298(8) Uani 1.00 1 d . . .
C(4) C 0.7312(2) 0.78475(13) 0.27550(14) 0.0292(8) Uani 1.00 1 d . . .
C(5) C 0.7529(2) 0.79484(14) 0.21070(14) 0.0305(8) Uani 1.00 1 d . . .
C(6) C 0.7115(2) 0.84475(13) 0.17045(13) 0.0279(8) Uani 1.00 1 d . . .
C(7) C 0.6450(2) 0.88718(13) 0.19904(13) 0.0275(8) Uani 1.00 1 d . . .
C(8) C 0.7801(2) 0.73065(14) 0.31895(14) 0.0341(8) Uani 1.00 1 d . . .
C(9) C 0.8458(2) 0.75865(19) 0.38065(18) 0.0598(12) Uani 1.00 1 d . . .
C(10) C 0.6936(2) 0.68915(17) 0.3412(2) 0.0624(13) Uani 1.00 1 d . . .
C(11) C 0.8543(2) 0.68977(18) 0.28293(19) 0.0614(12) Uani 1.00 1 d . . .
C(12) C 0.7368(2) 0.85243(14) 0.09875(14) 0.0345(9) Uani 1.00 1 d . . .
C(13) C 0.8089(2) 0.79939(18) 0.07867(17) 0.0559(12) Uani 1.00 1 d . . .
C(14) C 0.6348(2) 0.85017(18) 0.04953(14) 0.0476(11) Uani 1.00 1 d . . .
C(15) C 0.7956(2) 0.91504(17) 0.09050(17) 0.0484(11) Uani 1.00 1 d . . .
C(16) C 0.6917(2) 0.98977(14) 0.34496(14) 0.0330(8) Uani 1.00 1 d . . .
C(17) C 0.7851(2) 1.00187(13) 0.30717(13) 0.0285(8) Uani 1.00 1 d . . .
C(18) C 0.8874(2) 0.99742(16) 0.33905(16) 0.0391(9) Uani 1.00 1 d . . .
C(19) C 0.9719(2) 1.01173(16) 0.30444(19) 0.0473(11) Uani 1.00 1 d . . .
C(20) C 0.9511(2) 1.02994(16) 0.23939(18) 0.0427(9) Uani 1.00 1 d . . .
C(21) C 0.8475(2) 1.03359(13) 0.21020(16) 0.0325(8) Uani 1.00 1 d . . .
C(22) C 0.5106(2) 1.03063(14) 0.32895(16) 0.0362(9) Uani 1.00 1 d . . .
C(23) C 0.5308(2) 1.09865(14) 0.31405(14) 0.0315(8) Uani 1.00 1 d . . .
C(24) C 0.4972(2) 1.14784(16) 0.35155(17) 0.0380(9) Uani 1.00 1 d . . .
C(25) C 0.5082(2) 1.20913(16) 0.33071(18) 0.0430(10) Uani 1.00 1 d . . .
C(26) C 0.5549(2) 1.22055(16) 0.27366(17) 0.0398(9) Uani 1.00 1 d . . .
C(27) C 0.5889(2) 1.17017(14) 0.23948(16) 0.0339(9) Uani 1.00 1 d . . .
C(28) C 0.3783(2) 0.98984(16) 0.15187(19) 0.0443(10) Uani 1.00 1 d . . .
C(29) C 0.2601(2) 1.0024(2) 0.1455(2) 0.0872(16) Uani 1.00 1 d . . .
C(30) C 0.5651(3) 1.0722(2) 0.0625(2) 0.124(2) Uani 1.00 1 d . . .
C(31) C 0.1925(2) 0.86719(13) 0.35120(14) 0.0305(8) Uani 1.00 1 d . . .
C(32) C 0.0839(2) 0.87086(14) 0.32880(16) 0.0376(9) Uani 1.00 1 d . . .
C(33) C 0.0415(2) 0.85860(17) 0.26300(18) 0.0494(11) Uani 1.00 1 d . . .
C(34) C 0.1080(3) 0.84300(19) 0.21694(19) 0.0616(13) Uani 1.00 1 d . . .
C(35) C 0.2150(3) 0.8399(2) 0.23593(19) 0.0635(13) Uani 1.00 1 d . . .
C(36) C 0.2564(2) 0.85140(18) 0.30208(16) 0.0473(11) Uani 1.00 1 d . . .
C(37) C 0.3679(2) 0.87377(13) 0.44248(13) 0.0275(8) Uani 1.00 1 d . . .
C(38) C 0.4037(2) 0.81152(14) 0.43817(14) 0.0355(9) Uani 1.00 1 d . . .
C(39) C 0.5084(2) 0.79389(16) 0.45407(16) 0.0396(9) Uani 1.00 1 d . . .
C(40) C 0.5848(2) 0.83867(17) 0.47580(14) 0.0401(10) Uani 1.00 1 d . . .
C(41) C 0.5539(2) 0.90071(16) 0.48076(13) 0.0342(9) Uani 1.00 1 d . . .
C(42) C 0.4473(2) 0.91762(14) 0.46460(13) 0.0277(8) Uani 1.00 1 d . . .
C(43) C 0.2163(2) 0.96517(13) 0.42791(13) 0.0276(8) Uani 1.00 1 d . . .
C(44) C 0.2552(2) 1.00411(14) 0.38084(17) 0.0359(9) Uani 1.00 1 d . . .
C(45) C 0.2350(2) 1.06847(16) 0.37575(18) 0.0451(10) Uani 1.00 1 d . . .
C(46) C 0.1714(2) 1.09649(16) 0.4184(2) 0.0486(11) Uani 1.00 1 d . . .
C(47) C 0.1300(2) 1.06046(17) 0.46452(18) 0.0468(11) Uani 1.00 1 d . . .
C(48) C 0.1526(2) 0.99617(16) 0.46968(16) 0.0365(9) Uani 1.00 1 d . . .
C(49) C 0.1849(2) 0.85418(12) 0.48696(13) 0.0259(7) Uani 1.00 1 d . . .
C(50) C 0.2266(2) 0.86506(14) 0.55333(14) 0.0352(9) Uani 1.00 1 d . . .
C(51) C 0.1820(2) 0.84201(16) 0.60695(16) 0.0409(10) Uani 1.00 1 d . . .
C(52) C 0.0918(2) 0.80504(16) 0.59707(17) 0.0435(10) Uani 1.00 1 d . . .
C(53) C 0.0502(2) 0.79164(18) 0.53344(19) 0.0509(11) Uani 1.00 1 d . . .
C(54) C 0.0951(2) 0.81546(14) 0.47905(17) 0.0389(9) Uani 1.00 1 d . . .
C(55) C 0.0190(4) 0.5913(4) 0.4762(4) 0.199(4) Uani 1.00 1 d . . .
C(56) C 0.3022(3) 0.6967(2) 0.5552(2) 0.0731(15) Uani 1.00 1 d . . .
C(57) C 0.1560(3) 0.6944(2) 0.3296(3) 0.124(2) Uani 1.00 1 d . . .
B(1) B 0.2400(2) 0.88900(17) 0.42707(17) 0.0270(9) Uani 1.00 1 d . . .
H(151) H 0.8634 0.9138 0.1164 0.060 Uiso 1.00 1 c R . .
H(152) H 0.8044 0.9207 0.0449 0.060 Uiso 1.00 1 c R . .
H(3) H 0.6470 0.8221 0.3449 0.036 Uiso 1.00 1 c R . .
H(153) H 0.7555 0.9491 0.1049 0.060 Uiso 1.00 1 c R . .
H(5) H 0.7987 0.7658 0.1925 0.036 Uiso 1.00 1 c R . .
H(11) H 0.5341 0.9072 0.3360 0.039 Uiso 1.00 1 c R . .
H(12) H 0.4797 0.9238 0.2652 0.039 Uiso 1.00 1 c R . .
H(18) H 0.8999 0.9848 0.3844 0.045 Uiso 1.00 1 c R . .
H(19) H 1.0430 1.0089 0.3255 0.055 Uiso 1.00 1 c R . .
H(20) H 1.0077 1.0398 0.2144 0.051 Uiso 1.00 1 c R . .
H(21) H 0.8339 1.0459 0.1648 0.039 Uiso 1.00 1 c R . .
H(24) H 0.4667 1.1393 0.3912 0.046 Uiso 1.00 1 c R . .
H(25) H 0.4842 1.2433 0.3554 0.051 Uiso 1.00 1 c R . .
H(26) H 0.5633 1.2625 0.2584 0.047 Uiso 1.00 1 c R . .
H(27) H 0.6219 1.1781 0.2006 0.040 Uiso 1.00 1 c R . .
H(32) H 0.0367 0.8823 0.3598 0.044 Uiso 1.00 1 c R . .
H(33) H -0.0331 0.8611 0.2503 0.057 Uiso 1.00 1 c R . .
H(34) H 0.0796 0.8343 0.1722 0.072 Uiso 1.00 1 c R . .
H(35) H 0.2615 0.8303 0.2039 0.076 Uiso 1.00 1 c R . .
H(36) H 0.3309 0.8479 0.3143 0.056 Uiso 1.00 1 c R . .
H(38) H 0.3531 0.7798 0.4235 0.042 Uiso 1.00 1 c R . .
H(39) H 0.5283 0.7509 0.4501 0.048 Uiso 1.00 1 c R . .
H(40) H 0.6571 0.8269 0.4872 0.048 Uiso 1.00 1 c R . .
H(41) H 0.6052 0.9321 0.4951 0.041 Uiso 1.00 1 c R . .
H(42) H 0.4278 0.9606 0.4688 0.033 Uiso 1.00 1 c R . .
H(44) H 0.2981 0.9855 0.3508 0.043 Uiso 1.00 1 c R . .
H(45) H 0.2644 1.0930 0.3432 0.053 Uiso 1.00 1 c R . .
H(46) H 0.1567 1.1405 0.4152 0.056 Uiso 1.00 1 c R . .
H(47) H 0.0855 1.0793 0.4935 0.056 Uiso 1.00 1 c R . .
H(48) H 0.1237 0.9723 0.5029 0.044 Uiso 1.00 1 c R . .
H(50) H 0.2893 0.8898 0.5618 0.042 Uiso 1.00 1 c R . .
H(51) H 0.2132 0.8515 0.6509 0.049 Uiso 1.00 1 c R . .
H(52) H 0.0598 0.7893 0.6338 0.053 Uiso 1.00 1 c R . .
H(53) H -0.0111 0.7656 0.5259 0.062 Uiso 1.00 1 c R . .
H(54) H 0.0636 0.8051 0.4354 0.046 Uiso 1.00 1 c R . .
H(91) H 0.8900 0.7914 0.3674 0.069 Uiso 1.00 1 c R . .
H(92) H 0.7995 0.7754 0.4098 0.069 Uiso 1.00 1 c R . .
H(93) H 0.8887 0.7265 0.4030 0.069 Uiso 1.00 1 c R . .
H(101) H 0.6387 0.7150 0.3546 0.074 Uiso 1.00 1 c R . .
H(102) H 0.6652 0.6629 0.3053 0.074 Uiso 1.00 1 c R . .
H(103) H 0.7224 0.6636 0.3776 0.074 Uiso 1.00 1 c R . .
H(111) H 0.8199 0.6785 0.2402 0.074 Uiso 1.00 1 c R . .
H(112) H 0.9173 0.7127 0.2782 0.073 Uiso 1.00 1 c R . .
H(113) H 0.8719 0.6526 0.3082 0.073 Uiso 1.00 1 c R . .
H(131) H 0.8381 0.8113 0.0395 0.068 Uiso 1.00 1 c R . .
H(132) H 0.8647 0.7920 0.1136 0.068 Uiso 1.00 1 c R . .
H(133) H 0.7681 0.7620 0.0703 0.068 Uiso 1.00 1 c R . .
H(141) H 0.6523 0.8462 0.0054 0.056 Uiso 1.00 1 c R . .
H(142) H 0.5957 0.8880 0.0532 0.056 Uiso 1.00 1 c R . .
H(143) H 0.5929 0.8151 0.0596 0.056 Uiso 1.00 1 c R . .
H(161) H 0.6894 1.0223 0.3771 0.039 Uiso 1.00 1 c R . .
H(162) H 0.7018 0.9502 0.3669 0.039 Uiso 1.00 1 c R . .
H(221) H 0.4407 1.0197 0.3100 0.045 Uiso 1.00 1 c R . .
H(222) H 0.5170 1.0250 0.3759 0.045 Uiso 1.00 1 c R . .
H(291) H 0.2314 0.9846 0.1825 0.102 Uiso 1.00 1 c R . .
H(292) H 0.2268 0.9839 0.1056 0.102 Uiso 1.00 1 c R . .
H(293) H 0.2477 1.0467 0.1444 0.102 Uiso 1.00 1 c R . .
H(301) H 0.5804 1.0372 0.0359 0.144 Uiso 1.00 1 c R . .
H(302) H 0.5752 1.1103 0.0393 0.144 Uiso 1.00 1 c R . .
H(303) H 0.4935 1.0697 0.0716 0.144 Uiso 1.00 1 c R . .
H(04) H 0.6878 1.1097 0.1270 0.047 Uiso 1.00 1 c R . .
H(01) H 0.5239 0.9330 0.1472 0.034 Uiso 1.00 1 c R . .
H(551) H 0.0099 0.6166 0.5139 0.243 Uiso 1.00 1 c R . .
H(552) H 0.0069 0.5483 0.4860 0.243 Uiso 1.00 1 c R . .
H(553) H -0.0302 0.6042 0.4395 0.243 Uiso 1.00 1 c R . .
H(561) H 0.3686 0.6968 0.5380 0.089 Uiso 1.00 1 c R . .
H(562) H 0.3112 0.7130 0.5992 0.089 Uiso 1.00 1 c R . .
H(563) H 0.2531 0.7223 0.5278 0.089 Uiso 1.00 1 c R . .
H(571) H 0.1087 0.7208 0.3500 0.148 Uiso 1.00 1 c R . .
H(572) H 0.1164 0.6636 0.3029 0.148 Uiso 1.00 1 c R . .
H(573) H 0.1958 0.7194 0.3025 0.148 Uiso 1.00 1 c R . .

loop_
_atom_site_aniso_label
_atom_site_aniso_U_11
_atom_site_aniso_U_22
_atom_site_aniso_U_33
_atom_site_aniso_U_12
_atom_site_aniso_U_13
_atom_site_aniso_U_23
Ni(1) 0.02288(18) 0.0273(2) 0.0267(2) 0.00084(18) 0.00105(13) -0.00005(19)
O(1) 0.0258(9) 0.0289(12) 0.0271(11) 0.0029(9) -0.0014(8) -0.0008(9)
O(2) 0.0271(10) 0.0340(13) 0.0534(14) -0.0013(10) -0.0040(9) -0.0056(11)
O(3) 0.0380(12) 0.0399(15) 0.0697(17) 0.0026(11) -0.0127(11) -0.0131(13)
O(4) 0.0436(12) 0.0439(14) 0.0292(12) -0.0041(10) -0.0034(9) 0.0054(10)
O(5) 0.143(3) 0.272(6) 0.115(3) -0.023(4) -0.002(3) -0.007(3)
O(6) 0.087(2) 0.078(2) 0.115(2) -0.0029(18) -0.0304(19) 0.016(2)
O(7) 0.084(2) 0.069(2) 0.102(2) 0.0185(17) 0.0178(19) -0.0275(18)
N(1) 0.0289(12) 0.0271(15) 0.0312(14) -0.0006(10) 0.0097(10) -0.0033(11)
N(2) 0.0256(11) 0.0226(14) 0.0302(13) -0.0006(10) 0.0023(10) -0.0008(11)
N(3) 0.0206(11) 0.0311(15) 0.0348(15) 0.0010(11) 0.0015(10) -0.0003(12)
C(1) 0.0343(16) 0.0314(18) 0.0328(18) -0.0040(14) 0.0122(13) 0.0043(15)
C(2) 0.0304(15) 0.0230(17) 0.0277(17) -0.0015(13) 0.0058(13) -0.0032(13)
C(3) 0.0363(16) 0.0266(17) 0.0264(16) -0.0052(13) 0.0039(13) -0.0007(14)
C(4) 0.0302(15) 0.0249(17) 0.0309(17) -0.0027(13) -0.0025(13) -0.0002(14)
C(5) 0.0294(15) 0.0296(18) 0.0316(17) 0.0042(13) -0.0004(13) -0.0051(14)
C(6) 0.0265(14) 0.0279(17) 0.0283(16) 0.0012(13) -0.0004(12) -0.0058(14)
C(7) 0.0253(14) 0.0260(17) 0.0295(17) -0.0041(13) -0.0031(12) -0.0026(14)
C(8) 0.0364(16) 0.0293(18) 0.0349(18) 0.0030(14) -0.0020(14) -0.0004(15)
C(9) 0.068(2) 0.055(2) 0.050(2) 0.003(2) -0.019(2) 0.006(2)
C(10) 0.055(2) 0.042(2) 0.089(3) 0.0022(19) 0.003(2) 0.023(2)
C(11) 0.076(2) 0.054(2) 0.054(2) 0.032(2) 0.005(2) 0.013(2)
C(12) 0.0403(17) 0.037(2) 0.0271(17) 0.0072(15) 0.0058(14) -0.0044(14)
C(13) 0.074(2) 0.064(2) 0.033(2) 0.023(2) 0.0148(18) -0.0026(19)
C(14) 0.056(2) 0.059(2) 0.0263(18) 0.0035(18) -0.0026(16) -0.0061(17)
C(15) 0.056(2) 0.051(2) 0.042(2) -0.0042(18) 0.0225(17) -0.0011(18)
C(16) 0.0380(16) 0.0335(19) 0.0269(16) 0.0031(14) 0.0019(13) -0.0030(14)
C(17) 0.0340(16) 0.0228(15) 0.0277(17) 0.0010(13) -0.0006(13) -0.0045(13)
C(18) 0.0389(18) 0.041(2) 0.0337(18) 0.0078(15) -0.0090(15) -0.0044(16)
C(19) 0.0254(16) 0.047(2) 0.066(2) 0.0026(15) -0.0088(16) -0.0020(19)
C(20) 0.0231(14) 0.039(2) 0.066(2) -0.0042(15) 0.0063(15) 0.008(2)
C(21) 0.0309(15) 0.0296(18) 0.0373(18) -0.0024(14) 0.0052(13) 0.0024(15)
C(22) 0.0393(16) 0.0336(18) 0.0388(18) 0.0047(15) 0.0173(14) -0.0035(16)
C(23) 0.0268(14) 0.0332(19) 0.0347(18) 0.0026(13) 0.0053(13) 0.0006(14)
C(24) 0.0357(17) 0.039(2) 0.041(2) 0.0063(15) 0.0096(14) -0.0066(16)
C(25) 0.0388(18) 0.036(2) 0.054(2) 0.0051(15) 0.0038(16) -0.0146(17)
C(26) 0.0342(17) 0.0272(19) 0.057(2) 0.0004(14) 0.0006(16) -0.0019(17)
C(27) 0.0301(16) 0.0324(19) 0.0388(19) -0.0006(14) 0.0020(14) 0.0028(16)
C(28) 0.0348(17) 0.034(2) 0.060(2) 0.0010(15) -0.0071(17) 0.0015(18)
C(29) 0.0319(19) 0.057(2) 0.166(5) 0.0012(19) -0.014(2) -0.019(3)
C(30) 0.118(4) 0.191(6) 0.051(2) -0.066(4) -0.040(2) 0.057(3)
C(31) 0.0340(16) 0.0244(17) 0.0331(18) 0.0014(13) 0.0044(13) 0.0001(14)
C(32) 0.0394(17) 0.035(2) 0.0368(19) 0.0001(15) -0.0006(15) -0.0005(15)
C(33) 0.052(2) 0.044(2) 0.047(2) 0.0017(17) -0.0148(18) 0.0016(18)
C(34) 0.083(2) 0.060(2) 0.036(2) 0.008(2) -0.016(2) -0.014(2)
C(35) 0.072(2) 0.081(3) 0.037(2) 0.013(2) 0.007(2) -0.014(2)
C(36) 0.048(2) 0.061(2) 0.033(2) 0.0038(18) 0.0020(16) -0.0022(18)
C(37) 0.0317(15) 0.0269(17) 0.0250(16) 0.0014(13) 0.0082(12) 0.0036(13)
C(38) 0.0386(17) 0.0313(19) 0.0367(19) -0.0011(14) 0.0050(14) 0.0002(15)
C(39) 0.0461(19) 0.034(2) 0.040(2) 0.0134(16) 0.0104(15) 0.0049(16)
C(40) 0.0309(16) 0.059(2) 0.0311(18) 0.0143(17) 0.0065(14) 0.0068(17)
C(41) 0.0272(15) 0.046(2) 0.0287(17) -0.0008(14) 0.0023(13) 0.0012(15)
C(42) 0.0270(14) 0.0294(18) 0.0268(16) 0.0046(13) 0.0037(12) 0.0025(14)
C(43) 0.0195(13) 0.0286(17) 0.0327(16) -0.0037(12) -0.0049(12) 0.0020(14)
C(44) 0.0188(14) 0.0387(19) 0.049(2) -0.0024(13) -0.0003(13) 0.0107(16)
C(45) 0.0313(17) 0.037(2) 0.064(2) -0.0096(15) -0.0091(17) 0.0234(19)
C(46) 0.0443(19) 0.0251(19) 0.071(2) -0.0004(16) -0.0149(19) 0.0060(19)
C(47) 0.053(2) 0.034(2) 0.052(2) 0.0110(17) 0.0044(18) -0.0050(18)
C(48) 0.0393(17) 0.0333(19) 0.0364(19) 0.0021(15) 0.0026(15) 0.0020(16)
C(49) 0.0257(14) 0.0202(16) 0.0319(17) 0.0020(12) 0.0030(12) 0.0006(13)
C(50) 0.0394(17) 0.0311(18) 0.0349(19) -0.0075(14) 0.0034(14) -0.0014(15)
C(51) 0.0511(19) 0.041(2) 0.0307(19) 0.0035(17) 0.0055(15) 0.0002(16)
C(52) 0.053(2) 0.041(2) 0.038(2) -0.0008(17) 0.0152(17) 0.0113(17)
C(53) 0.0408(19) 0.056(2) 0.057(2) -0.0191(17) 0.0108(18) 0.011(2)
C(54) 0.0360(17) 0.043(2) 0.0373(19) -0.0081(15) 0.0014(15) 0.0054(16)
C(55) 0.073(4) 0.309(11) 0.224(9) -0.005(5) 0.060(5) 0.050(8)
C(56) 0.093(3) 0.046(2) 0.082(3) 0.009(2) 0.018(2) 0.008(2)
C(57) 0.054(2) 0.057(3) 0.258(7) 0.013(2) 0.003(3) -0.012(4)
B(1) 0.0287(16) 0.0262(19) 0.0258(18) -0.0032(14) 0.0020(14) -0.0003(15)

loop_
_atom_type_symbol
_atom_type_description
_atom_type_scat_dispersion_real
_atom_type_scat_dispersion_imag
_atom_type_scat_source
C C 0.003 0.002
;
International Tables for Crystallography
(1992, Vol. C, Tables 4.2.6.8 and 6.1.1.4)
;
H H 0.000 0.000
;
International Tables for Crystallography
(1992, Vol. C, Table 6.1.1.4)
;
B B 0.001 0.001
;
International Tables for Crystallography
(1992, Vol. C, Tables 4.2.6.8 and 6.1.1.4)
;
N N 0.006 0.003
;
International Tables for Crystallography
(1992, Vol. C, Tables 4.2.6.8 and 6.1.1.4)
;
Ni Ni 0.339 1.112
;
International Tables for Crystallography
(1992, Vol. C, Tables 4.2.6.8 and 6.1.1.4)
;
O O 0.011 0.006
;
International Tables for Crystallography
(1992, Vol. C, Tables 4.2.6.8 and 6.1.1.4)
;

loop_
_geom_angle_atom_site_label_1
_geom_angle_atom_site_label_2
_geom_angle_atom_site_label_3
_geom_angle
_geom_angle_publ_flag
_geom_angle_site_symmetry_1
_geom_angle_site_symmetry_2
_geom_angle_site_symmetry_3
O(1) Ni(1) O(2) 87.08(7) ? . . .
O(1) Ni(1) O(4) 90.83(8) ? . . .
O(1) Ni(1) N(1) 92.67(8) ? . . .
O(1) Ni(1) N(2) 92.38(8) ? . . .
O(1) Ni(1) N(3) 168.90(8) ? . . .
O(2) Ni(1) O(4) 92.30(8) ? . . .
O(2) Ni(1) N(1) 91.89(8) ? . . .
O(2) Ni(1) N(2) 174.57(9) ? . . .
O(2) Ni(1) N(3) 83.59(8) ? . . .
O(4) Ni(1) N(1) 174.67(8) ? . . .
O(4) Ni(1) N(2) 93.11(8) ? . . .
O(4) Ni(1) N(3) 95.51(9) ? . . .
N(1) Ni(1) N(2) 82.73(9) ? . . .
N(1) Ni(1) N(3) 81.68(9) ? . . .
N(2) Ni(1) N(3) 96.35(8) ? . . .
Ni(1) O(1) C(7) 120.20(15) ? . . .
Ni(1) O(2) C(28) 131.2(2) ? . . .
Ni(1) O(4) C(30) 126.5(2) ? . . .
Ni(1) N(1) C(1) 110.52(17) ? . . .
Ni(1) N(1) C(16) 110.15(17) ? . . .
Ni(1) N(1) C(22) 104.42(17) ? . . .
C(1) N(1) C(16) 110.9(2) ? . . .
C(1) N(1) C(22) 110.8(2) ? . . .
C(16) N(1) C(22) 109.9(2) ? . . .
Ni(1) N(2) C(17) 114.47(18) ? . . .
Ni(1) N(2) C(21) 127.78(19) ? . . .
C(17) N(2) C(21) 117.8(2) ? . . .
Ni(1) N(3) C(23) 111.9(2) ? . . .
Ni(1) N(3) C(27) 129.2(2) ? . . .
C(23) N(3) C(27) 118.5(2) ? . . .
N(1) C(1) C(2) 112.7(2) ? . . .
C(1) C(2) C(3) 119.7(2) ? . . .
C(1) C(2) C(7) 121.3(2) ? . . .
C(3) C(2) C(7) 119.0(2) ? . . .
C(2) C(3) C(4) 122.2(2) ? . . .
C(3) C(4) C(5) 116.7(2) ? . . .
C(3) C(4) C(8) 120.2(2) ? . . .
C(5) C(4) C(8) 123.0(2) ? . . .
C(4) C(5) C(6) 124.3(2) ? . . .
C(5) C(6) C(7) 116.5(2) ? . . .
C(5) C(6) C(12) 121.7(2) ? . . .
C(7) C(6) C(12) 121.9(2) ? . . .
O(1) C(7) C(2) 118.6(2) ? . . .
O(1) C(7) C(6) 120.1(2) ? . . .
C(2) C(7) C(6) 121.3(2) ? . . .
C(4) C(8) C(9) 108.6(2) ? . . .
C(4) C(8) C(10) 110.4(2) ? . . .
C(4) C(8) C(11) 112.3(2) ? . . .
C(9) C(8) C(10) 108.8(2) ? . . .
C(9) C(8) C(11) 107.7(2) ? . . .
C(10) C(8) C(11) 108.9(2) ? . . .
C(6) C(12) C(13) 112.0(2) ? . . .
C(6) C(12) C(14) 110.7(2) ? . . .
C(6) C(12) C(15) 110.8(2) ? . . .
C(13) C(12) C(14) 106.7(2) ? . . .
C(13) C(12) C(15) 106.8(2) ? . . .
C(14) C(12) C(15) 109.7(2) ? . . .
N(1) C(16) C(17) 113.1(2) ? . . .
N(2) C(17) C(16) 117.6(2) ? . . .
N(2) C(17) C(18) 122.1(2) ? . . .
C(16) C(17) C(18) 120.2(2) ? . . .
C(17) C(18) C(19) 119.4(2) ? . . .
C(18) C(19) C(20) 118.7(2) ? . . .
C(19) C(20) C(21) 119.4(3) ? . . .
N(2) C(21) C(20) 122.7(2) ? . . .
N(1) C(22) C(23) 111.3(2) ? . . .
N(3) C(23) C(22) 116.0(2) ? . . .
N(3) C(23) C(24) 121.2(2) ? . . .
C(22) C(23) C(24) 122.7(2) ? . . .
C(23) C(24) C(25) 119.4(3) ? . . .
C(24) C(25) C(26) 119.4(3) ? . . .
C(25) C(26) C(27) 118.6(3) ? . . .
N(3) C(27) C(26) 122.9(3) ? . . .
O(2) C(28) O(3) 123.8(2) ? . . .
O(2) C(28) C(29) 118.5(3) ? . . .
O(3) C(28) C(29) 117.7(3) ? . . .
C(32) C(31) C(36) 114.6(2) ? . . .
C(32) C(31) B(1) 121.3(2) ? . . .
C(36) C(31) B(1) 123.6(2) ? . . .
C(31) C(32) C(33) 123.1(3) ? . . .
C(32) C(33) C(34) 119.7(3) ? . . .
C(33) C(34) C(35) 119.6(3) ? . . .
C(34) C(35) C(36) 120.2(3) ? . . .
C(31) C(36) C(35) 122.8(3) ? . . .
C(38) C(37) C(42) 114.7(2) ? . . .
C(38) C(37) B(1) 119.5(2) ? . . .
C(42) C(37) B(1) 125.7(2) ? . . .
C(37) C(38) C(39) 123.4(2) ? . . .
C(38) C(39) C(40) 120.2(3) ? . . .
C(39) C(40) C(41) 118.7(2) ? . . .
C(40) C(41) C(42) 120.2(2) ? . . .
C(37) C(42) C(41) 122.7(2) ? . . .
C(44) C(43) C(48) 114.4(2) ? . . .
C(44) C(43) B(1) 119.5(2) ? . . .
C(48) C(43) B(1) 125.9(2) ? . . .
C(43) C(44) C(45) 123.6(3) ? . . .
C(44) C(45) C(46) 119.4(3) ? . . .
C(45) C(46) C(47) 119.4(3) ? . . .
C(46) C(47) C(48) 120.4(3) ? . . .
C(43) C(48) C(47) 122.8(3) ? . . .
C(50) C(49) C(54) 114.4(2) ? . . .
C(50) C(49) B(1) 119.2(2) ? . . .
C(54) C(49) B(1) 126.4(2) ? . . .
C(49) C(50) C(51) 123.8(2) ? . . .
C(50) C(51) C(52) 120.1(2) ? . . .
C(51) C(52) C(53) 118.3(3) ? . . .
C(52) C(53) C(54) 121.5(3) ? . . .
C(49) C(54) C(53) 121.9(2) ? . . .
C(31) B(1) C(37) 111.1(2) ? . . .
C(31) B(1) C(43) 103.8(2) ? . . .
C(31) B(1) C(49) 114.9(2) ? . . .
C(37) B(1) C(43) 111.6(2) ? . . .
C(37) B(1) C(49) 105.7(2) ? . . .
C(43) B(1) C(49) 109.7(2) ? . . .
Ni(1) O(1) H(01) 102.0 ? . . .
C(7) O(1) H(01) 110.6 ? . . .
Ni(1) O(4) H(04) 116.0 ? . . .
C(30) O(4) H(04) 113.2 ? . . .
N(1) C(1) H(11) 108.7 ? . . .
N(1) C(1) H(12) 108.6 ? . . .
C(2) C(1) H(11) 108.6 ? . . .
C(2) C(1) H(12) 108.7 ? . . .
H(11) C(1) H(12) 109.5 ? . . .
C(2) C(3) H(3) 118.9 ? . . .
C(4) C(3) H(3) 118.9 ? . . .
C(4) C(5) H(5) 117.9 ? . . .
C(6) C(5) H(5) 117.9 ? . . .
C(8) C(9) H(91) 109.4 ? . . .
C(8) C(9) H(92) 109.6 ? . . .
C(8) C(9) H(93) 109.4 ? . . .
H(91) C(9) H(92) 109.5 ? . . .
H(91) C(9) H(93) 109.5 ? . . .
H(92) C(9) H(93) 109.5 ? . . .
C(8) C(10) H(101) 109.4 ? . . .
C(8) C(10) H(102) 109.3 ? . . .
C(8) C(10) H(103) 109.7 ? . . .
H(101) C(10) H(102) 109.5 ? . . .
H(101) C(10) H(103) 109.5 ? . . .
H(102) C(10) H(103) 109.5 ? . . .
C(8) C(11) H(111) 109.7 ? . . .
C(8) C(11) H(112) 109.4 ? . . .
C(8) C(11) H(113) 109.3 ? . . .
H(111) C(11) H(112) 109.5 ? . . .
H(111) C(11) H(113) 109.5 ? . . .
H(112) C(11) H(113) 109.5 ? . . .
C(12) C(13) H(131) 109.5 ? . . .
C(12) C(13) H(132) 109.7 ? . . .
C(12) C(13) H(133) 109.2 ? . . .
H(131) C(13) H(132) 109.5 ? . . .
H(131) C(13) H(133) 109.5 ? . . .
H(132) C(13) H(133) 109.5 ? . . .
C(12) C(14) H(141) 109.7 ? . . .
C(12) C(14) H(142) 109.2 ? . . .
C(12) C(14) H(143) 109.5 ? . . .
H(141) C(14) H(142) 109.5 ? . . .
H(141) C(14) H(143) 109.5 ? . . .
H(142) C(14) H(143) 109.5 ? . . .
C(12) C(15) H(151) 109.5 ? . . .
C(12) C(15) H(152) 109.3 ? . . .
C(12) C(15) H(153) 109.6 ? . . .
H(151) C(15) H(152) 109.5 ? . . .
H(151) C(15) H(153) 109.5 ? . . .
H(152) C(15) H(153) 109.5 ? . . .
N(1) C(16) H(161) 108.5 ? . . .
N(1) C(16) H(162) 108.6 ? . . .
C(17) C(16) H(161) 108.5 ? . . .
C(17) C(16) H(162) 108.6 ? . . .
H(161) C(16) H(162) 109.5 ? . . .
C(17) C(18) H(18) 120.4 ? . . .
C(19) C(18) H(18) 120.2 ? . . .
C(18) C(19) H(19) 120.7 ? . . .
C(20) C(19) H(19) 120.6 ? . . .
C(19) C(20) H(20) 120.4 ? . . .
C(21) C(20) H(20) 120.2 ? . . .
N(2) C(21) H(21) 118.6 ? . . .
C(20) C(21) H(21) 118.7 ? . . .
N(1) C(22) H(221) 109.1 ? . . .
N(1) C(22) H(222) 109.0 ? . . .
C(23) C(22) H(221) 109.0 ? . . .
C(23) C(22) H(222) 109.0 ? . . .
H(221) C(22) H(222) 109.5 ? . . .
C(23) C(24) H(24) 120.3 ? . . .
C(25) C(24) H(24) 120.3 ? . . .
C(24) C(25) H(25) 120.4 ? . . .
C(26) C(25) H(25) 120.2 ? . . .
C(25) C(26) H(26) 120.8 ? . . .
C(27) C(26) H(26) 120.6 ? . . .
N(3) C(27) H(27) 118.6 ? . . .
C(26) C(27) H(27) 118.6 ? . . .
C(28) C(29) H(291) 109.5 ? . . .
C(28) C(29) H(292) 109.3 ? . . .
C(28) C(29) H(293) 109.6 ? . . .
H(291) C(29) H(292) 109.5 ? . . .
H(291) C(29) H(293) 109.5 ? . . .
H(292) C(29) H(293) 109.5 ? . . .
O(4) C(30) H(301) 109.1 ? . . .
O(4) C(30) H(302) 109.7 ? . . .
O(4) C(30) H(303) 109.6 ? . . .
H(301) C(30) H(302) 109.5 ? . . .
H(301) C(30) H(303) 109.5 ? . . .
H(302) C(30) H(303) 109.5 ? . . .
C(31) C(32) H(32) 118.4 ? . . .
C(33) C(32) H(32) 118.4 ? . . .
C(32) C(33) H(33) 120.0 ? . . .
C(34) C(33) H(33) 120.3 ? . . .
C(33) C(34) H(34) 120.1 ? . . .
C(35) C(34) H(34) 120.3 ? . . .
C(34) C(35) H(35) 119.8 ? . . .
C(36) C(35) H(35) 120.0 ? . . .
C(31) C(36) H(36) 118.6 ? . . .
C(35) C(36) H(36) 118.6 ? . . .
C(37) C(38) H(38) 118.3 ? . . .
C(39) C(38) H(38) 118.3 ? . . .
C(38) C(39) H(39) 119.8 ? . . .
C(40) C(39) H(39) 119.9 ? . . .
C(39) C(40) H(40) 120.8 ? . . .
C(41) C(40) H(40) 120.5 ? . . .
C(40) C(41) H(41) 120.0 ? . . .
C(42) C(41) H(41) 119.8 ? . . .
C(37) C(42) H(42) 118.7 ? . . .
C(41) C(42) H(42) 118.6 ? . . .
C(43) C(44) H(44) 118.1 ? . . .
C(45) C(44) H(44) 118.3 ? . . .
C(44) C(45) H(45) 120.2 ? . . .
C(46) C(45) H(45) 120.4 ? . . .
C(45) C(46) H(46) 120.2 ? . . .
C(47) C(46) H(46) 120.4 ? . . .
C(46) C(47) H(47) 119.8 ? . . .
C(48) C(47) H(47) 119.8 ? . . .
C(43) C(48) H(48) 118.6 ? . . .
C(47) C(48) H(48) 118.7 ? . . .
C(49) C(50) H(50) 118.2 ? . . .
C(51) C(50) H(50) 118.0 ? . . .
C(50) C(51) H(51) 120.0 ? . . .
C(52) C(51) H(51) 119.9 ? . . .
C(51) C(52) H(52) 120.8 ? . . .
C(53) C(52) H(52) 120.9 ? . . .
C(52) C(53) H(53) 119.2 ? . . .
C(54) C(53) H(53) 119.3 ? . . .
C(49) C(54) H(54) 119.1 ? . . .
C(53) C(54) H(54) 119.0 ? . . .
O(5) C(55) H(551) 109.2 ? . . .
O(5) C(55) H(552) 109.2 ? . . .
O(5) C(55) H(553) 110.0 ? . . .
H(551) C(55) H(552) 109.5 ? . . .
H(551) C(55) H(553) 109.5 ? . . .
H(552) C(55) H(553) 109.5 ? . . .
O(6) C(56) H(561) 109.2 ? . . .
O(6) C(56) H(562) 109.9 ? . . .
O(6) C(56) H(563) 109.3 ? . . .
H(561) C(56) H(562) 109.5 ? . . .
H(561) C(56) H(563) 109.5 ? . . .
H(562) C(56) H(563) 109.5 ? . . .
O(7) C(57) H(571) 109.6 ? . . .
O(7) C(57) H(572) 109.2 ? . . .
O(7) C(57) H(573) 109.6 ? . . .
H(571) C(57) H(572) 109.5 ? . . .
H(571) C(57) H(573) 109.5 ? . . .
H(572) C(57) H(573) 109.5 ? . . .

loop_
_geom_bond_atom_site_label_1
_geom_bond_atom_site_label_2
_geom_bond_distance
_geom_bond_publ_flag
_geom_bond_site_symmetry_1
_geom_bond_site_symmetry_2
Ni(1) O(1) 2.0803(19) ? . .
Ni(1) O(2) 2.0986(18) ? . .
Ni(1) O(4) 2.054(2) ? . .
Ni(1) N(1) 2.079(2) ? . .
Ni(1) N(2) 2.063(2) ? . .
Ni(1) N(3) 2.064(2) ? . .
O(1) C(7) 1.386(3) ? . .
O(2) C(28) 1.243(3) ? . .
O(3) C(28) 1.273(4) ? . .
O(4) C(30) 1.387(4) ? . .
O(5) C(55) 1.336(7) ? . .
O(6) C(56) 1.379(5) ? . .
O(7) C(57) 1.414(6) ? . .
N(1) C(1) 1.495(3) ? . .
N(1) C(16) 1.495(3) ? . .
N(1) C(22) 1.484(3) ? . .
N(2) C(17) 1.345(3) ? . .
N(2) C(21) 1.346(3) ? . .
N(3) C(23) 1.354(3) ? . .
N(3) C(27) 1.347(4) ? . .
C(1) C(2) 1.507(4) ? . .
C(2) C(3) 1.389(4) ? . .
C(2) C(7) 1.396(4) ? . .
C(3) C(4) 1.389(4) ? . .
C(4) C(5) 1.389(4) ? . .
C(4) C(8) 1.528(4) ? . .
C(5) C(6) 1.397(4) ? . .
C(6) C(7) 1.405(4) ? . .
C(6) C(12) 1.532(4) ? . .
C(8) C(9) 1.532(4) ? . .
C(8) C(10) 1.517(4) ? . .
C(8) C(11) 1.528(5) ? . .
C(12) C(13) 1.535(4) ? . .
C(12) C(14) 1.532(4) ? . .
C(12) C(15) 1.541(4) ? . .
C(16) C(17) 1.509(4) ? . .
C(17) C(18) 1.378(3) ? . .
C(18) C(19) 1.384(4) ? . .
C(19) C(20) 1.366(5) ? . .
C(20) C(21) 1.375(3) ? . .
C(22) C(23) 1.500(4) ? . .
C(23) C(24) 1.387(4) ? . .
C(24) C(25) 1.377(4) ? . .
C(25) C(26) 1.382(5) ? . .
C(26) C(27) 1.370(4) ? . .
C(28) C(29) 1.512(4) ? . .
C(31) C(32) 1.397(3) ? . .
C(31) C(36) 1.398(4) ? . .
C(31) B(1) 1.644(4) ? . .
C(32) C(33) 1.397(4) ? . .
C(33) C(34) 1.372(5) ? . .
C(34) C(35) 1.365(5) ? . .
C(35) C(36) 1.397(4) ? . .
C(37) C(38) 1.401(4) ? . .
C(37) C(42) 1.402(3) ? . .
C(37) B(1) 1.644(4) ? . .
C(38) C(39) 1.379(4) ? . .
C(39) C(40) 1.388(4) ? . .
C(40) C(41) 1.378(4) ? . .
C(41) C(42) 1.398(3) ? . .
C(43) C(44) 1.396(4) ? . .
C(43) C(48) 1.402(4) ? . .
C(43) B(1) 1.642(4) ? . .
C(44) C(45) 1.389(4) ? . .
C(45) C(46) 1.385(5) ? . .
C(46) C(47) 1.361(5) ? . .
C(47) C(48) 1.393(4) ? . .
C(49) C(50) 1.400(3) ? . .
C(49) C(54) 1.396(3) ? . .
C(49) B(1) 1.646(4) ? . .
C(50) C(51) 1.373(4) ? . .
C(51) C(52) 1.380(4) ? . .
C(52) C(53) 1.360(4) ? . .
C(53) C(54) 1.395(5) ? . .
O(1) H(01) 1.034 ? . .
O(4) H(04) 1.074 ? . .
C(1) H(11) 0.950 ? . .
C(1) H(12) 0.950 ? . .
C(3) H(3) 0.950 ? . .
C(5) H(5) 0.950 ? . .
C(9) H(91) 0.950 ? . .
C(9) H(92) 0.950 ? . .
C(9) H(93) 0.950 ? . .
C(10) H(101) 0.950 ? . .
C(10) H(102) 0.950 ? . .
C(10) H(103) 0.950 ? . .
C(11) H(111) 0.950 ? . .
C(11) H(112) 0.950 ? . .
C(11) H(113) 0.950 ? . .
C(13) H(131) 0.950 ? . .
C(13) H(132) 0.950 ? . .
C(13) H(133) 0.950 ? . .
C(14) H(141) 0.950 ? . .
C(14) H(142) 0.950 ? . .
C(14) H(143) 0.950 ? . .
C(15) H(151) 0.950 ? . .
C(15) H(152) 0.950 ? . .
C(15) H(153) 0.950 ? . .
C(16) H(161) 0.950 ? . .
C(16) H(162) 0.950 ? . .
C(18) H(18) 0.950 ? . .
C(19) H(19) 0.950 ? . .
C(20) H(20) 0.950 ? . .
C(21) H(21) 0.950 ? . .
C(22) H(221) 0.950 ? . .
C(22) H(222) 0.950 ? . .
C(24) H(24) 0.950 ? . .
C(25) H(25) 0.950 ? . .
C(26) H(26) 0.950 ? . .
C(27) H(27) 0.950 ? . .
C(29) H(291) 0.950 ? . .
C(29) H(292) 0.950 ? . .
C(29) H(293) 0.950 ? . .
C(30) H(301) 0.950 ? . .
C(30) H(302) 0.950 ? . .
C(30) H(303) 0.950 ? . .
C(32) H(32) 0.950 ? . .
C(33) H(33) 0.950 ? . .
C(34) H(34) 0.950 ? . .
C(35) H(35) 0.950 ? . .
C(36) H(36) 0.950 ? . .
C(38) H(38) 0.950 ? . .
C(39) H(39) 0.950 ? . .
C(40) H(40) 0.950 ? . .
C(41) H(41) 0.950 ? . .
C(42) H(42) 0.950 ? . .
C(44) H(44) 0.950 ? . .
C(45) H(45) 0.950 ? . .
C(46) H(46) 0.950 ? . .
C(47) H(47) 0.950 ? . .
C(48) H(48) 0.950 ? . .
C(50) H(50) 0.950 ? . .
C(51) H(51) 0.950 ? . .
C(52) H(52) 0.950 ? . .
C(53) H(53) 0.950 ? . .
C(54) H(54) 0.950 ? . .
C(55) H(551) 0.950 ? . .
C(55) H(552) 0.950 ? . .
C(55) H(553) 0.950 ? . .
C(56) H(561) 0.950 ? . .
C(56) H(562) 0.950 ? . .
C(56) H(563) 0.950 ? . .
C(57) H(571) 0.950 ? . .
C(57) H(572) 0.950 ? . .
C(57) H(573) 0.950 ? . .

loop_
_geom_contact_atom_site_label_1
_geom_contact_atom_site_label_2
_geom_contact_distance
_geom_contact_publ_flag
_geom_contact_site_symmetry_1
_geom_contact_site_symmetry_2
O(3) O(6) 2.706(3) ? . 56404
O(3) C(56) 3.422(4) ? . 56404
O(4) O(7) 2.662(3) ? . 65502
O(5) O(6) 2.602(5) ? . .
O(5) O(7) 2.671(6) ? . .
O(5) C(56) 3.506(6) ? . .
O(5) C(57) 3.443(8) ? . .
O(6) O(3) 2.706(3) ? . 56504
O(6) O(5) 2.602(5) ? . .
O(6) O(7) 3.583(4) ? . .
O(6) C(28) 3.506(4) ? . 56504
O(6) C(29) 3.454(5) ? . 56504
O(6) C(55) 3.445(6) ? . .
O(7) O(4) 2.662(3) ? . 64502
O(7) O(5) 2.671(6) ? . .
O(7) O(6) 3.583(4) ? . .
O(7) C(21) 3.365(4) ? . 64502
O(7) C(27) 3.564(4) ? . 64502
O(7) C(30) 3.376(6) ? . 64502
C(14) C(30) 3.585(5) ? . 67503
C(19) C(32) 3.315(4) ? . 65501
C(19) C(33) 3.490(4) ? . 65501
C(21) O(7) 3.365(4) ? . 65502
C(21) C(57) 3.500(5) ? . 65502
C(22) C(44) 3.570(4) ? . .
C(27) O(7) 3.564(4) ? . 65502
C(28) O(6) 3.506(4) ? . 56404
C(29) O(6) 3.454(5) ? . 56404
C(30) O(7) 3.376(6) ? . 65502
C(30) C(14) 3.585(5) ? . 67503
C(32) C(19) 3.315(4) ? . 45501
C(33) C(19) 3.490(4) ? . 45501
C(44) C(22) 3.570(4) ? . .
C(55) O(6) 3.445(6) ? . .
C(56) O(3) 3.422(4) ? . 56504
C(56) O(5) 3.506(6) ? . .
C(57) O(5) 3.443(8) ? . .
C(57) C(21) 3.500(5) ? . 64502
O(2) H(102) 3.153 ? . 65502
O(3) H(35) 3.460 ? . .
O(3) H(301) 3.345 ? . 67503
O(3) H(302) 3.545 ? . 67503
O(3) H(561) 3.395 ? . 56404
O(3) H(562) 3.470 ? . 56404
O(5) H(21) 2.917 ? . 64502
O(5) H(292) 3.518 ? . 56504
O(5) H(04) 3.226 ? . 64502
O(5) H(563) 3.329 ? . .
O(5) H(571) 3.437 ? . .
O(5) H(572) 3.498 ? . .
O(6) H(34) 3.583 ? . 56504
O(6) H(35) 3.096 ? . 56504
O(6) H(292) 2.792 ? . 56504
O(6) H(301) 3.542 ? . 64502
O(6) H(302) 3.012 ? . 64502
O(6) H(551) 3.252 ? . .
O(7) H(21) 2.726 ? . 64502
O(7) H(27) 2.683 ? . 64502
O(7) H(38) 3.015 ? . .
O(7) H(302) 3.054 ? . 64502
O(7) H(04) 1.600 ? . 64502
O(7) H(561) 3.555 ? . .
O(7) H(563) 3.231 ? . .
N(2) H(51) 3.436 ? . 67603
N(2) H(572) 3.558 ? . 65502
N(3) H(51) 3.147 ? . 67603
N(3) H(102) 3.373 ? . 65502
C(1) H(36) 3.220 ? . .
C(2) H(26) 3.374 ? . 64502
C(3) H(26) 3.284 ? . 64502
C(4) H(33) 3.490 ? . 65501
C(5) H(25) 3.320 ? . 64502
C(5) H(33) 3.072 ? . 65501
C(6) H(25) 3.275 ? . 64502
C(6) H(33) 3.453 ? . 65501
C(7) H(25) 3.569 ? . 64502
C(9) H(53) 3.260 ? . 65501
C(9) H(54) 3.010 ? . 65501
C(9) H(131) 3.551 ? . 56504
C(9) H(571) 3.557 ? . 65501
C(10) H(39) 3.479 ? . .
C(10) H(141) 3.507 ? . 56504
C(10) H(293) 3.113 ? . 64502
C(11) H(45) 3.469 ? . 64502
C(11) H(571) 3.406 ? . 65501
C(11) H(572) 3.345 ? . 65501
C(13) H(46) 3.395 ? . 64502
C(13) H(53) 2.974 ? . 66404
C(13) H(551) 3.494 ? . 66404
C(14) H(25) 3.438 ? . 64502
C(14) H(39) 3.128 ? . 56404
C(14) H(302) 3.137 ? . 67503
C(14) H(303) 3.248 ? . 67503
C(14) H(561) 3.498 ? . 56404
C(15) H(551) 3.357 ? . 66404
C(16) H(41) 3.571 ? . .
C(16) H(50) 3.164 ? . 67603
C(16) H(51) 3.569 ? . 67603
C(17) H(51) 3.218 ? . 67603
C(18) H(32) 3.083 ? . 65501
C(18) H(48) 3.282 ? . 67603
C(18) H(51) 3.460 ? . 67603
C(19) H(32) 3.035 ? . 65501
C(19) H(33) 3.371 ? . 65501
C(20) H(33) 3.587 ? . 65501
C(20) H(572) 3.050 ? . 65502
C(21) H(572) 2.810 ? . 65502
C(22) H(42) 3.470 ? . .
C(22) H(44) 2.943 ? . .
C(22) H(45) 3.434 ? . .
C(22) H(50) 3.574 ? . 67603
C(23) H(45) 3.502 ? . .
C(23) H(50) 3.187 ? . 67603
C(23) H(51) 3.403 ? . 67603
C(23) H(102) 3.518 ? . 65502
C(24) H(45) 3.157 ? . .
C(24) H(50) 3.141 ? . 67603
C(24) H(102) 3.577 ? . 65502
C(25) H(102) 3.445 ? . 65502
C(25) H(143) 3.508 ? . 65502
C(25) H(561) 3.527 ? . 67603
C(25) H(562) 3.028 ? . 67603
C(26) H(35) 3.281 ? . 65502
C(26) H(51) 3.491 ? . 67603
C(26) H(101) 3.347 ? . 65502
C(26) H(102) 3.276 ? . 65502
C(26) H(562) 3.224 ? . 67603
C(27) H(51) 3.170 ? . 67603
C(27) H(101) 3.390 ? . 65502
C(27) H(102) 3.241 ? . 65502
C(27) H(573) 3.136 ? . 65502
C(29) H(103) 3.456 ? . 65502
C(30) H(141) 3.397 ? . 67503
C(30) H(142) 3.028 ? . 67503
C(30) H(301) 3.438 ? . 67503
C(30) H(561) 3.496 ? . 65502
C(31) H(19) 3.554 ? . 45501
C(31) H(571) 3.277 ? . .
C(31) H(573) 3.284 ? . .
C(32) H(19) 2.969 ? . 45501
C(32) H(91) 3.157 ? . 45501
C(32) H(571) 3.218 ? . .
C(32) H(573) 3.574 ? . .
C(33) H(19) 3.425 ? . 45501
C(33) H(91) 3.344 ? . 45501
C(33) H(112) 3.499 ? . 45501
C(33) H(571) 3.461 ? . .
C(33) H(573) 3.574 ? . .
C(34) H(52) 3.286 ? . 56404
C(34) H(291) 3.491 ? . .
C(34) H(573) 3.258 ? . .
C(35) H(26) 3.243 ? . 64502
C(35) H(291) 3.265 ? . .
C(35) H(562) 3.350 ? . 56404
C(35) H(573) 2.910 ? . .
C(36) H(12) 3.383 ? . .
C(36) H(26) 3.311 ? . 64502
C(36) H(571) 3.543 ? . .
C(36) H(573) 2.900 ? . .
C(37) H(11) 3.272 ? . .
C(38) H(11) 3.458 ? . .
C(38) H(561) 3.226 ? . .
C(38) H(563) 3.370 ? . .
C(39) H(3) 3.047 ? . .
C(39) H(11) 3.430 ? . .
C(39) H(24) 3.414 ? . 67603
C(39) H(101) 3.224 ? . .
C(39) H(141) 3.570 ? . 56504
C(39) H(143) 3.235 ? . 56504
C(39) H(561) 3.316 ? . .
C(40) H(3) 2.877 ? . .
C(40) H(11) 3.174 ? . .
C(40) H(24) 2.884 ? . 67603
C(40) H(92) 3.448 ? . .
C(40) H(133) 3.536 ? . 56504
C(41) H(3) 3.539 ? . .
C(41) H(11) 2.911 ? . .
C(41) H(24) 2.768 ? . 67603
C(41) H(42) 3.109 ? . 67603
C(41) H(162) 3.314 ? . .
C(41) H(222) 3.378 ? . .
C(41) H(222) 3.513 ? . 67603
C(42) H(11) 2.956 ? . .
C(42) H(24) 3.220 ? . 67603
C(42) H(41) 3.371 ? . 67603
C(42) H(42) 3.232 ? . 67603
C(42) H(222) 3.094 ? . .
C(42) H(222) 3.426 ? . 67603
C(43) H(19) 2.976 ? . 45501
C(43) H(41) 3.378 ? . 67603
C(44) H(19) 2.786 ? . 45501
C(44) H(41) 3.187 ? . 67603
C(44) H(221) 2.920 ? . .
C(44) H(222) 3.362 ? . .
C(45) H(19) 2.818 ? . 45501
C(45) H(24) 3.280 ? . .
C(45) H(41) 3.102 ? . 67603
C(45) H(111) 3.319 ? . 65502
C(45) H(221) 3.240 ? . .
C(46) H(19) 2.977 ? . 45501
C(46) H(40) 3.161 ? . 67603
C(46) H(41) 3.199 ? . 67603
C(46) H(133) 3.589 ? . 65502
C(47) H(18) 3.542 ? . 45501
C(47) H(18) 3.270 ? . 67603
C(47) H(19) 3.091 ? . 45501
C(47) H(41) 3.360 ? . 67603
C(47) H(48) 3.433 ? . 57603
C(48) H(18) 3.455 ? . 45501
C(48) H(18) 3.132 ? . 67603
C(48) H(19) 3.085 ? . 45501
C(48) H(41) 3.421 ? . 67603
C(48) H(47) 3.575 ? . 57603
C(48) H(161) 3.499 ? . 67603
C(49) H(563) 3.009 ? . .
C(50) H(161) 2.905 ? . 67603
C(50) H(562) 3.485 ? . .
C(50) H(563) 3.092 ? . .
C(51) H(161) 3.301 ? . 67603
C(51) H(562) 3.200 ? . .
C(51) H(563) 3.187 ? . .
C(52) H(34) 3.331 ? . 56504
C(52) H(46) 3.336 ? . 57603
C(52) H(132) 3.586 ? . 46504
C(52) H(562) 3.393 ? . .
C(52) H(563) 3.150 ? . .
C(53) H(46) 3.271 ? . 57603
C(53) H(47) 3.240 ? . 57603
C(53) H(93) 3.424 ? . 45501
C(53) H(131) 3.475 ? . 46504
C(53) H(132) 3.499 ? . 46504
C(53) H(563) 2.976 ? . .
C(54) H(47) 3.292 ? . 57603
C(54) H(91) 3.268 ? . 45501
C(54) H(93) 3.431 ? . 45501
C(54) H(563) 2.896 ? . .
C(54) H(571) 3.313 ? . .
C(55) H(152) 3.215 ? . 46504
C(55) H(93) 3.539 ? . 45501
C(55) H(131) 3.446 ? . 46504
C(55) H(552) 3.081 ? . 56603
C(56) H(25) 3.319 ? . 67603
C(56) H(35) 3.167 ? . 56504
C(56) H(38) 3.322 ? . .
C(56) H(302) 3.187 ? . 64502
C(57) H(21) 3.150 ? . 64502
C(57) H(27) 2.975 ? . 64502
C(57) H(38) 3.457 ? . .
C(57) H(54) 3.473 ? . .
C(57) H(112) 3.101 ? . 45501
C(57) H(04) 2.736 ? . 64502
H(151) H(33) 3.071 ? . 65501
H(151) H(34) 3.297 ? . 65501
H(151) H(551) 3.020 ? . 66404
H(151) H(552) 3.479 ? . 66404
H(152) C(55) 3.215 ? . 66404
H(152) H(551) 2.866 ? . 66404
H(152) H(552) 3.033 ? . 66404
H(152) H(553) 3.216 ? . 66404
H(3) C(39) 3.047 ? . .
H(3) C(40) 2.877 ? . .
H(3) C(41) 3.539 ? . .
H(3) H(26) 3.419 ? . 64502
H(3) H(39) 3.141 ? . .
H(3) H(40) 2.868 ? . .
H(5) H(33) 3.061 ? . 65501
H(5) H(46) 3.526 ? . 64502
H(11) C(37) 3.272 ? . .
H(11) C(38) 3.458 ? . .
H(11) C(39) 3.430 ? . .
H(11) C(40) 3.174 ? . .
H(11) C(41) 2.911 ? . .
H(11) C(42) 2.956 ? . .
H(11) H(36) 2.851 ? . .
H(11) H(41) 3.277 ? . .
H(11) H(42) 3.347 ? . .
H(11) H(44) 3.465 ? . .
H(12) C(36) 3.383 ? . .
H(12) H(26) 3.483 ? . 64502
H(12) H(35) 3.502 ? . .
H(12) H(36) 2.754 ? . .
H(12) H(44) 3.315 ? . .
H(18) C(47) 3.542 ? . 65501
H(18) C(47) 3.270 ? . 67603
H(18) C(48) 3.455 ? . 65501
H(18) C(48) 3.132 ? . 67603
H(18) H(32) 2.860 ? . 65501
H(18) H(47) 2.804 ? . 67603
H(18) H(48) 3.491 ? . 65501
H(18) H(48) 2.508 ? . 67603
H(19) C(31) 3.554 ? . 65501
H(19) C(32) 2.969 ? . 65501
H(19) C(33) 3.425 ? . 65501
H(19) C(43) 2.976 ? . 65501
H(19) C(44) 2.786 ? . 65501
H(19) C(45) 2.818 ? . 65501
H(19) C(46) 2.977 ? . 65501
H(19) C(47) 3.091 ? . 65501
H(19) C(48) 3.085 ? . 65501
H(19) H(32) 2.773 ? . 65501
H(19) H(33) 3.561 ? . 65501
H(19) H(44) 3.250 ? . 65501
H(19) H(45) 3.306 ? . 65501
H(19) H(46) 3.534 ? . 65501
H(20) H(113) 2.901 ? . 75502
H(20) H(291) 3.207 ? . 65501
H(20) H(293) 3.514 ? . 65501
H(20) H(553) 3.443 ? . 65502
H(20) H(572) 3.056 ? . 65502
H(21) O(5) 2.917 ? . 65502
H(21) O(7) 2.726 ? . 65502
H(21) C(57) 3.150 ? . 65502
H(21) H(572) 2.635 ? . 65502
H(24) C(39) 3.414 ? . 67603
H(24) C(40) 2.884 ? . 67603
H(24) C(41) 2.768 ? . 67603
H(24) C(42) 3.220 ? . 67603
H(24) C(45) 3.280 ? . .
H(24) H(40) 3.160 ? . 67603
H(24) H(41) 2.987 ? . 67603
H(24) H(45) 2.806 ? . .
H(24) H(50) 3.182 ? . 67603
H(25) C(5) 3.320 ? . 65502
H(25) C(6) 3.275 ? . 65502
H(25) C(7) 3.569 ? . 65502
H(25) C(14) 3.438 ? . 65502
H(25) C(56) 3.319 ? . 67603
H(25) H(143) 2.578 ? . 65502
H(25) H(561) 2.959 ? . 67603
H(25) H(562) 2.799 ? . 67603
H(26) C(2) 3.374 ? . 65502
H(26) C(3) 3.284 ? . 65502
H(26) C(35) 3.243 ? . 65502
H(26) C(36) 3.311 ? . 65502
H(26) H(3) 3.419 ? . 65502
H(26) H(12) 3.483 ? . 65502
H(26) H(35) 2.676 ? . 65502
H(26) H(36) 2.779 ? . 65502
H(26) H(101) 3.369 ? . 65502
H(26) H(562) 3.157 ? . 67603
H(26) H(573) 3.551 ? . 65502
H(27) O(7) 2.683 ? . 65502
H(27) C(57) 2.975 ? . 65502
H(27) H(38) 3.353 ? . 65502
H(27) H(51) 3.497 ? . 67603
H(27) H(101) 3.445 ? . 65502
H(27) H(572) 3.341 ? . 65502
H(27) H(573) 2.479 ? . 65502
H(32) C(18) 3.083 ? . 45501
H(32) C(19) 3.035 ? . 45501
H(32) H(18) 2.860 ? . 45501
H(32) H(19) 2.773 ? . 45501
H(32) H(91) 2.696 ? . 45501
H(32) H(571) 3.553 ? . .
H(33) C(4) 3.490 ? . 45501
H(33) C(5) 3.072 ? . 45501
H(33) C(6) 3.453 ? . 45501
H(33) C(19) 3.371 ? . 45501
H(33) C(20) 3.587 ? . 45501
H(33) H(151) 3.071 ? . 45501
H(33) H(5) 3.061 ? . 45501
H(33) H(19) 3.561 ? . 45501
H(33) H(91) 3.052 ? . 45501
H(33) H(112) 3.267 ? . 45501
H(33) H(132) 3.254 ? . 45501
H(34) O(6) 3.583 ? . 56404
H(34) C(52) 3.331 ? . 56404
H(34) H(151) 3.297 ? . 45501
H(34) H(52) 2.732 ? . 56404
H(34) H(132) 2.972 ? . 45501
H(34) H(551) 3.380 ? . 56404
H(34) H(562) 3.588 ? . 56404
H(35) O(3) 3.460 ? . .
H(35) O(6) 3.096 ? . 56404
H(35) C(26) 3.281 ? . 64502
H(35) C(56) 3.167 ? . 56404
H(35) H(12) 3.502 ? . .
H(35) H(26) 2.676 ? . 64502
H(35) H(291) 3.312 ? . .
H(35) H(562) 2.460 ? . 56404
H(35) H(573) 3.256 ? . .
H(36) C(1) 3.220 ? . .
H(36) H(11) 2.851 ? . .
H(36) H(12) 2.754 ? . .
H(36) H(26) 2.779 ? . 64502
H(36) H(573) 3.210 ? . .
H(38) O(7) 3.015 ? . .
H(38) C(56) 3.322 ? . .
H(38) C(57) 3.457 ? . .
H(38) H(27) 3.353 ? . 64502
H(38) H(561) 2.896 ? . .
H(38) H(563) 2.865 ? . .
H(38) H(571) 3.498 ? . .
H(38) H(573) 3.226 ? . .
H(39) C(10) 3.479 ? . .
H(39) C(14) 3.128 ? . 56504
H(39) H(3) 3.141 ? . .
H(39) H(101) 2.636 ? . .
H(39) H(103) 3.539 ? . .
H(39) H(141) 2.742 ? . 56504
H(39) H(143) 2.661 ? . 56504
H(39) H(302) 3.273 ? . 64502
H(39) H(561) 3.076 ? . .
H(40) C(46) 3.161 ? . 67603
H(40) H(3) 2.868 ? . .
H(40) H(24) 3.160 ? . 67603
H(40) H(46) 2.966 ? . 67603
H(40) H(92) 2.757 ? . .
H(40) H(101) 3.566 ? . .
H(40) H(133) 2.787 ? . 56504
H(40) H(143) 3.484 ? . 56504
H(41) C(16) 3.571 ? . .
H(41) C(42) 3.371 ? . 67603
H(41) C(43) 3.378 ? . 67603
H(41) C(44) 3.187 ? . 67603
H(41) C(45) 3.102 ? . 67603
H(41) C(46) 3.199 ? . 67603
H(41) C(47) 3.360 ? . 67603
H(41) C(48) 3.421 ? . 67603
H(41) H(11) 3.277 ? . .
H(41) H(24) 2.987 ? . 67603
H(41) H(42) 2.438 ? . 67603
H(41) H(45) 3.518 ? . 67603
H(41) H(161) 3.334 ? . .
H(41) H(162) 3.027 ? . .
H(41) H(222) 3.206 ? . .
H(41) H(222) 3.321 ? . 67603
H(42) C(22) 3.470 ? . .
H(42) C(41) 3.109 ? . 67603
H(42) C(42) 3.232 ? . 67603
H(42) H(11) 3.347 ? . .
H(42) H(41) 2.438 ? . 67603
H(42) H(42) 2.675 ? . 67603
H(42) H(221) 3.471 ? . .
H(42) H(222) 2.683 ? . .
H(42) H(222) 3.149 ? . 67603
H(44) C(22) 2.943 ? . .
H(44) H(11) 3.465 ? . .
H(44) H(12) 3.315 ? . .
H(44) H(19) 3.250 ? . 45501
H(44) H(221) 2.200 ? . .
H(44) H(222) 2.883 ? . .
H(44) H(291) 3.405 ? . .
H(45) C(11) 3.469 ? . 65502
H(45) C(22) 3.434 ? . .
H(45) C(23) 3.502 ? . .
H(45) C(24) 3.157 ? . .
H(45) H(19) 3.306 ? . 45501
H(45) H(24) 2.806 ? . .
H(45) H(41) 3.518 ? . 67603
H(45) H(102) 3.561 ? . 65502
H(45) H(111) 2.613 ? . 65502
H(45) H(113) 3.558 ? . 65502
H(45) H(221) 2.868 ? . .
H(45) H(222) 3.498 ? . .
H(46) C(13) 3.395 ? . 65502
H(46) C(52) 3.336 ? . 57603
H(46) C(53) 3.271 ? . 57603
H(46) H(5) 3.526 ? . 65502
H(46) H(19) 3.534 ? . 45501
H(46) H(40) 2.966 ? . 67603
H(46) H(52) 3.173 ? . 57603
H(46) H(53) 3.055 ? . 57603
H(46) H(111) 3.295 ? . 65502
H(46) H(132) 3.267 ? . 65502
H(46) H(133) 2.748 ? . 65502
H(47) C(48) 3.575 ? . 57603
H(47) C(53) 3.240 ? . 57603
H(47) C(54) 3.292 ? . 57603
H(47) H(18) 2.804 ? . 67603
H(47) H(48) 2.878 ? . 57603
H(47) H(53) 3.427 ? . 57603
H(47) H(54) 3.509 ? . 57603
H(48) C(18) 3.282 ? . 67603
H(48) C(47) 3.433 ? . 57603
H(48) H(18) 3.491 ? . 45501
H(48) H(18) 2.508 ? . 67603
H(48) H(47) 2.878 ? . 57603
H(48) H(48) 3.337 ? . 57603
H(48) H(161) 3.179 ? . 67603
H(50) C(16) 3.164 ? . 67603
H(50) C(22) 3.574 ? . 67603
H(50) C(23) 3.187 ? . 67603
H(50) C(24) 3.141 ? . 67603
H(50) H(24) 3.182 ? . 67603
H(50) H(161) 2.233 ? . 67603
H(50) H(222) 3.180 ? . 67603
H(51) N(2) 3.436 ? . 67603
H(51) N(3) 3.147 ? . 67603
H(51) C(16) 3.569 ? . 67603
H(51) C(17) 3.218 ? . 67603
H(51) C(18) 3.460 ? . 67603
H(51) C(23) 3.403 ? . 67603
H(51) C(26) 3.491 ? . 67603
H(51) C(27) 3.170 ? . 67603
H(51) H(27) 3.497 ? . 67603
H(51) H(161) 3.028 ? . 67603
H(51) H(562) 3.401 ? . .
H(51) H(572) 3.463 ? . 56504
H(51) H(573) 3.446 ? . 56504
H(52) C(34) 3.286 ? . 56504
H(52) H(34) 2.732 ? . 56504
H(52) H(46) 3.173 ? . 57603
H(52) H(132) 2.999 ? . 46504
H(52) H(572) 3.551 ? . 56504
H(53) C(9) 3.260 ? . 45501
H(53) C(13) 2.974 ? . 46504
H(53) H(46) 3.055 ? . 57603
H(53) H(47) 3.427 ? . 57603
H(53) H(91) 3.340 ? . 45501
H(53) H(92) 3.152 ? . 45501
H(53) H(93) 2.774 ? . 45501
H(53) H(131) 2.552 ? . 46504
H(53) H(132) 2.794 ? . 46504
H(53) H(133) 3.100 ? . 46504
H(53) H(551) 3.179 ? . .
H(53) H(563) 3.468 ? . .
H(54) C(9) 3.010 ? . 45501
H(54) C(57) 3.473 ? . .
H(54) H(47) 3.509 ? . 57603
H(54) H(91) 2.464 ? . 45501
H(54) H(92) 3.383 ? . 45501
H(54) H(93) 2.785 ? . 45501
H(54) H(563) 3.352 ? . .
H(54) H(571) 2.596 ? . .
H(91) C(32) 3.157 ? . 65501
H(91) C(33) 3.344 ? . 65501
H(91) C(54) 3.268 ? . 65501
H(91) H(32) 2.696 ? . 65501
H(91) H(33) 3.052 ? . 65501
H(91) H(53) 3.340 ? . 65501
H(91) H(54) 2.464 ? . 65501
H(91) H(571) 3.208 ? . 65501
H(92) C(40) 3.448 ? . .
H(92) H(40) 2.757 ? . .
H(92) H(53) 3.152 ? . 65501
H(92) H(54) 3.383 ? . 65501
H(92) H(131) 3.191 ? . 56504
H(92) H(133) 3.415 ? . 56504
H(93) C(53) 3.424 ? . 65501
H(93) C(54) 3.431 ? . 65501
H(93) C(55) 3.539 ? . 65501
H(93) H(53) 2.774 ? . 65501
H(93) H(54) 2.785 ? . 65501
H(93) H(131) 3.019 ? . 56504
H(93) H(551) 3.460 ? . 65501
H(93) H(553) 2.850 ? . 65501
H(93) H(571) 3.112 ? . 65501
H(101) C(26) 3.347 ? . 64502
H(101) C(27) 3.390 ? . 64502
H(101) C(39) 3.224 ? . .
H(101) H(26) 3.369 ? . 64502
H(101) H(27) 3.445 ? . 64502
H(101) H(39) 2.636 ? . .
H(101) H(40) 3.566 ? . .
H(101) H(141) 3.300 ? . 56504
H(102) O(2) 3.153 ? . 64502
H(102) N(3) 3.373 ? . 64502
H(102) C(23) 3.518 ? . 64502
H(102) C(24) 3.577 ? . 64502
H(102) C(25) 3.445 ? . 64502
H(102) C(26) 3.276 ? . 64502
H(102) C(27) 3.241 ? . 64502
H(102) H(45) 3.561 ? . 64502
H(102) H(293) 2.835 ? . 64502
H(103) C(29) 3.456 ? . 64502
H(103) H(39) 3.539 ? . .
H(103) H(131) 3.460 ? . 56504
H(103) H(141) 2.843 ? . 56504
H(103) H(293) 2.553 ? . 64502
H(103) H(553) 3.467 ? . 65501
H(111) C(45) 3.319 ? . 64502
H(111) H(45) 2.613 ? . 64502
H(111) H(46) 3.295 ? . 64502
H(112) C(33) 3.499 ? . 65501
H(112) C(57) 3.101 ? . 65501
H(112) H(33) 3.267 ? . 65501
H(112) H(571) 2.676 ? . 65501
H(112) H(572) 2.719 ? . 65501
H(112) H(573) 3.507 ? . 65501
H(113) H(20) 2.901 ? . 74502
H(113) H(45) 3.558 ? . 64502
H(113) H(293) 2.934 ? . 64502
H(113) H(553) 2.972 ? . 65501
H(113) H(571) 3.345 ? . 65501
H(113) H(572) 3.124 ? . 65501
H(131) C(9) 3.551 ? . 56404
H(131) C(53) 3.475 ? . 66404
H(131) C(55) 3.446 ? . 66404
H(131) H(53) 2.552 ? . 66404
H(131) H(92) 3.191 ? . 56404
H(131) H(93) 3.019 ? . 56404
H(131) H(103) 3.460 ? . 56404
H(131) H(551) 2.761 ? . 66404
H(131) H(553) 3.304 ? . 66404
H(132) C(52) 3.586 ? . 66404
H(132) C(53) 3.499 ? . 66404
H(132) H(33) 3.254 ? . 65501
H(132) H(34) 2.972 ? . 65501
H(132) H(46) 3.267 ? . 64502
H(132) H(52) 2.999 ? . 66404
H(132) H(53) 2.794 ? . 66404
H(132) H(551) 3.483 ? . 66404
H(133) C(40) 3.536 ? . 56404
H(133) C(46) 3.589 ? . 64502
H(133) H(40) 2.787 ? . 56404
H(133) H(46) 2.748 ? . 64502
H(133) H(53) 3.100 ? . 66404
H(133) H(92) 3.415 ? . 56404
H(141) C(10) 3.507 ? . 56404
H(141) C(30) 3.397 ? . 67503
H(141) C(39) 3.570 ? . 56404
H(141) H(39) 2.742 ? . 56404
H(141) H(101) 3.300 ? . 56404
H(141) H(103) 2.843 ? . 56404
H(141) H(302) 3.057 ? . 67503
H(141) H(303) 2.883 ? . 67503
H(142) C(30) 3.028 ? . 67503
H(142) H(301) 3.123 ? . 67503
H(142) H(302) 2.684 ? . 67503
H(142) H(303) 2.785 ? . 67503
H(142) H(561) 3.375 ? . 56404
H(143) C(25) 3.508 ? . 64502
H(143) C(39) 3.235 ? . 56404
H(143) H(25) 2.578 ? . 64502
H(143) H(39) 2.661 ? . 56404
H(143) H(40) 3.484 ? . 56404
H(143) H(302) 3.162 ? . 67503
H(143) H(561) 2.835 ? . 56404
H(161) C(48) 3.499 ? . 67603
H(161) C(50) 2.905 ? . 67603
H(161) C(51) 3.301 ? . 67603
H(161) H(41) 3.334 ? . .
H(161) H(48) 3.179 ? . 67603
H(161) H(50) 2.233 ? . 67603
H(161) H(51) 3.028 ? . 67603
H(162) C(41) 3.314 ? . .
H(162) H(41) 3.027 ? . .
H(221) C(44) 2.920 ? . .
H(221) C(45) 3.240 ? . .
H(221) H(42) 3.471 ? . .
H(221) H(44) 2.200 ? . .
H(221) H(45) 2.868 ? . .
H(222) C(41) 3.378 ? . .
H(222) C(41) 3.513 ? . 67603
H(222) C(42) 3.094 ? . .
H(222) C(42) 3.426 ? . 67603
H(222) C(44) 3.362 ? . .
H(222) H(41) 3.206 ? . .
H(222) H(41) 3.321 ? . 67603
H(222) H(42) 2.683 ? . .
H(222) H(42) 3.149 ? . 67603
H(222) H(44) 2.883 ? . .
H(222) H(45) 3.498 ? . .
H(222) H(50) 3.180 ? . 67603
H(291) C(34) 3.491 ? . .
H(291) C(35) 3.265 ? . .
H(291) H(20) 3.207 ? . 45501
H(291) H(35) 3.312 ? . .
H(291) H(44) 3.405 ? . .
H(292) O(5) 3.518 ? . 56404
H(292) O(6) 2.792 ? . 56404
H(292) H(552) 3.567 ? . 55502
H(292) H(552) 3.524 ? . 56404
H(293) C(10) 3.113 ? . 65502
H(293) H(20) 3.514 ? . 45501
H(293) H(102) 2.835 ? . 65502
H(293) H(103) 2.553 ? . 65502
H(293) H(113) 2.934 ? . 65502
H(293) H(553) 3.289 ? . 55502
H(301) O(3) 3.345 ? . 67503
H(301) O(6) 3.542 ? . 65502
H(301) C(30) 3.438 ? . 67503
H(301) H(142) 3.123 ? . 67503
H(301) H(301) 2.831 ? . 67503
H(301) H(303) 3.198 ? . 67503
H(302) O(3) 3.545 ? . 67503
H(302) O(6) 3.012 ? . 65502
H(302) O(7) 3.054 ? . 65502
H(302) C(14) 3.137 ? . 67503
H(302) C(56) 3.187 ? . 65502
H(302) H(39) 3.273 ? . 65502
H(302) H(141) 3.057 ? . 67503
H(302) H(142) 2.684 ? . 67503
H(302) H(143) 3.162 ? . 67503
H(302) H(561) 2.566 ? . 65502
H(302) H(563) 3.598 ? . 65502
H(303) C(14) 3.248 ? . 67503
H(303) H(141) 2.883 ? . 67503
H(303) H(142) 2.785 ? . 67503
H(303) H(301) 3.198 ? . 67503
H(04) O(5) 3.226 ? . 65502
H(04) O(7) 1.600 ? . 65502
H(04) C(57) 2.736 ? . 65502
H(04) H(571) 3.481 ? . 65502
H(04) H(572) 2.935 ? . 65502
H(04) H(573) 3.015 ? . 65502
H(551) O(6) 3.252 ? . .
H(551) C(13) 3.494 ? . 46504
H(551) C(15) 3.357 ? . 46504
H(551) H(151) 3.020 ? . 46504
H(551) H(152) 2.866 ? . 46504
H(551) H(34) 3.380 ? . 56504
H(551) H(53) 3.179 ? . .
H(551) H(93) 3.460 ? . 45501
H(551) H(131) 2.761 ? . 46504
H(551) H(132) 3.483 ? . 46504
H(551) H(552) 3.497 ? . 56603
H(552) C(55) 3.081 ? . 56603
H(552) H(151) 3.479 ? . 46504
H(552) H(152) 3.033 ? . 46504
H(552) H(292) 3.567 ? . 54502
H(552) H(292) 3.524 ? . 56504
H(552) H(551) 3.497 ? . 56603
H(552) H(552) 2.134 ? . 56603
H(552) H(553) 3.561 ? . 56603
H(553) H(152) 3.216 ? . 46504
H(553) H(20) 3.443 ? . 64502
H(553) H(93) 2.850 ? . 45501
H(553) H(103) 3.467 ? . 45501
H(553) H(113) 2.972 ? . 45501
H(553) H(131) 3.304 ? . 46504
H(553) H(293) 3.289 ? . 54502
H(553) H(552) 3.561 ? . 56603
H(561) O(3) 3.395 ? . 56504
H(561) O(7) 3.555 ? . .
H(561) C(14) 3.498 ? . 56504
H(561) C(25) 3.527 ? . 67603
H(561) C(30) 3.496 ? . 64502
H(561) C(38) 3.226 ? . .
H(561) C(39) 3.316 ? . .
H(561) H(25) 2.959 ? . 67603
H(561) H(38) 2.896 ? . .
H(561) H(39) 3.076 ? . .
H(561) H(142) 3.375 ? . 56504
H(561) H(143) 2.835 ? . 56504
H(561) H(302) 2.566 ? . 64502
H(562) O(3) 3.470 ? . 56504
H(562) C(25) 3.028 ? . 67603
H(562) C(26) 3.224 ? . 67603
H(562) C(35) 3.350 ? . 56504
H(562) C(50) 3.485 ? . .
H(562) C(51) 3.200 ? . .
H(562) C(52) 3.393 ? . .
H(562) H(25) 2.799 ? . 67603
H(562) H(26) 3.157 ? . 67603
H(562) H(34) 3.588 ? . 56504
H(562) H(35) 2.460 ? . 56504
H(562) H(51) 3.401 ? . .
H(563) O(5) 3.329 ? . .
H(563) O(7) 3.231 ? . .
H(563) C(38) 3.370 ? . .
H(563) C(49) 3.009 ? . .
H(563) C(50) 3.092 ? . .
H(563) C(51) 3.187 ? . .
H(563) C(52) 3.150 ? . .
H(563) C(53) 2.976 ? . .
H(563) C(54) 2.896 ? . .
H(563) H(38) 2.865 ? . .
H(563) H(53) 3.468 ? . .
H(563) H(54) 3.352 ? . .
H(563) H(302) 3.598 ? . 64502
H(571) O(5) 3.437 ? . .
H(571) C(9) 3.557 ? . 45501
H(571) C(11) 3.406 ? . 45501
H(571) C(31) 3.277 ? . .
H(571) C(32) 3.218 ? . .
H(571) C(33) 3.461 ? . .
H(571) C(36) 3.543 ? . .
H(571) C(54) 3.313 ? . .
H(571) H(32) 3.553 ? . .
H(571) H(38) 3.498 ? . .
H(571) H(54) 2.596 ? . .
H(571) H(91) 3.208 ? . 45501
H(571) H(93) 3.112 ? . 45501
H(571) H(112) 2.676 ? . 45501
H(571) H(113) 3.345 ? . 45501
H(571) H(04) 3.481 ? . 64502
H(572) O(5) 3.498 ? . .
H(572) N(2) 3.558 ? . 64502
H(572) C(11) 3.345 ? . 45501
H(572) C(20) 3.050 ? . 64502
H(572) C(21) 2.810 ? . 64502
H(572) H(20) 3.056 ? . 64502
H(572) H(21) 2.635 ? . 64502
H(572) H(27) 3.341 ? . 64502
H(572) H(51) 3.463 ? . 56404
H(572) H(52) 3.551 ? . 56404
H(572) H(112) 2.719 ? . 45501
H(572) H(113) 3.124 ? . 45501
H(572) H(04) 2.935 ? . 64502
H(573) C(27) 3.136 ? . 64502
H(573) C(31) 3.284 ? . .
H(573) C(32) 3.574 ? . .
H(573) C(33) 3.574 ? . .
H(573) C(34) 3.258 ? . .
H(573) C(35) 2.910 ? . .
H(573) C(36) 2.900 ? . .
H(573) H(26) 3.551 ? . 64502
H(573) H(27) 2.479 ? . 64502
H(573) H(35) 3.256 ? . .
H(573) H(36) 3.210 ? . .
H(573) H(38) 3.226 ? . .
H(573) H(51) 3.446 ? . 56404
H(573) H(112) 3.507 ? . 45501
H(573) H(04) 3.015 ? . 64502
O(1) O(3) 2.488(2) ? . .
O(3) H(01) 1.47 ? . .
O(7) H(04) 1.600(3) ? . 64502
O(7) O(4) 2.662(3) ? . 64502
O(5) O(6) 2.602(5) ? . .
O(6) O(7) 3.583(4) ? . .
O(5) O(7) 2.671(6) ? . .
O(6) O(3) 2.706(3) ? . 56504

loop_
_geom_torsion_atom_site_label_1
_geom_torsion_atom_site_label_2
_geom_torsion_atom_site_label_3
_geom_torsion_atom_site_label_4
_geom_torsion
_geom_torsion_publ_flag
_geom_torsion_site_symmetry_1
_geom_torsion_site_symmetry_2
_geom_torsion_site_symmetry_3
_geom_torsion_site_symmetry_4
O(1) Ni(1) O(2) C(28) 1.2(3) ? . . . .
O(2) Ni(1) O(1) C(7) -123.52(18) ? . . . .
O(1) Ni(1) O(4) C(30) 64.8(3) ? . . . .
O(4) Ni(1) O(1) C(7) 144.22(18) ? . . . .
O(1) Ni(1) N(1) C(1) -19.52(17) ? . . . .
O(1) Ni(1) N(1) C(16) 103.42(18) ? . . . .
O(1) Ni(1) N(1) C(22) -138.68(16) ? . . . .
N(1) Ni(1) O(1) C(7) -31.76(18) ? . . . .
O(1) Ni(1) N(2) C(17) -98.1(2) ? . . . .
O(1) Ni(1) N(2) C(21) 82.4(2) ? . . . .
N(2) Ni(1) O(1) C(7) 51.07(18) ? . . . .
O(1) Ni(1) N(3) C(23) 40.9(5) ? . . . .
O(1) Ni(1) N(3) C(27) -132.0(4) ? . . . .
N(3) Ni(1) O(1) C(7) -90.8(4) ? . . . .
O(2) Ni(1) O(4) C(30) -22.3(3) ? . . . .
O(4) Ni(1) O(2) C(28) 92.0(3) ? . . . .
O(2) Ni(1) N(1) C(1) 67.64(17) ? . . . .
O(2) Ni(1) N(1) C(16) -169.42(18) ? . . . .
O(2) Ni(1) N(1) C(22) -51.51(16) ? . . . .
N(1) Ni(1) O(2) C(28) -91.3(3) ? . . . .
O(2) Ni(1) N(2) C(17) -13.9(10) ? . . . .
O(2) Ni(1) N(2) C(21) 166.5(8) ? . . . .
N(2) Ni(1) O(2) C(28) -83.2(10) ? . . . .
O(2) Ni(1) N(3) C(23) 73.86(17) ? . . . .
O(2) Ni(1) N(3) C(27) -99.1(2) ? . . . .
N(3) Ni(1) O(2) C(28) -172.7(3) ? . . . .
O(4) Ni(1) N(1) C(1) -150.6(9) ? . . . .
O(4) Ni(1) N(1) C(16) -27.6(10) ? . . . .
O(4) Ni(1) N(1) C(22) 90.3(9) ? . . . .
N(1) Ni(1) O(4) C(30) -164.1(9) ? . . . .
O(4) Ni(1) N(2) C(17) 170.9(2) ? . . . .
O(4) Ni(1) N(2) C(21) -8.6(2) ? . . . .
N(2) Ni(1) O(4) C(30) 157.2(3) ? . . . .
O(4) Ni(1) N(3) C(23) 165.56(17) ? . . . .
O(4) Ni(1) N(3) C(27) -7.4(2) ? . . . .
N(3) Ni(1) O(4) C(30) -106.1(3) ? . . . .
N(1) Ni(1) N(2) C(17) -5.7(2) ? . . . .
N(1) Ni(1) N(2) C(21) 174.8(2) ? . . . .
N(2) Ni(1) N(1) C(1) -111.58(17) ? . . . .
N(2) Ni(1) N(1) C(16) 11.36(18) ? . . . .
N(2) Ni(1) N(1) C(22) 129.26(17) ? . . . .
N(1) Ni(1) N(3) C(23) -19.01(17) ? . . . .
N(1) Ni(1) N(3) C(27) 168.0(2) ? . . . .
N(3) Ni(1) N(1) C(1) 150.88(17) ? . . . .
N(3) Ni(1) N(1) C(16) -86.18(18) ? . . . .
N(3) Ni(1) N(1) C(22) 31.72(16) ? . . . .
N(2) Ni(1) N(3) C(23) -100.67(17) ? . . . .
N(2) Ni(1) N(3) C(27) 86.4(2) ? . . . .
N(3) Ni(1) N(2) C(17) 75.0(2) ? . . . .
N(3) Ni(1) N(2) C(21) -104.5(2) ? . . . .
Ni(1) O(1) C(7) C(2) 43.8(2) ? . . . .
Ni(1) O(1) C(7) C(6) -135.4(2) ? . . . .
Ni(1) O(2) C(28) O(3) -5.7(5) ? . . . .
Ni(1) O(2) C(28) C(29) 173.9(2) ? . . . .
Ni(1) N(1) C(1) C(2) 63.3(2) ? . . . .
Ni(1) N(1) C(16) C(17) -15.1(2) ? . . . .
Ni(1) N(1) C(22) C(23) -40.0(2) ? . . . .
C(1) N(1) C(16) C(17) 107.6(2) ? . . . .
C(16) N(1) C(1) C(2) -59.2(3) ? . . . .
C(1) N(1) C(22) C(23) -159.0(2) ? . . . .
C(22) N(1) C(1) C(2) 178.6(2) ? . . . .
C(16) N(1) C(22) C(23) 78.1(2) ? . . . .
C(22) N(1) C(16) C(17) -129.6(2) ? . . . .
Ni(1) N(2) C(17) C(16) -1.6(3) ? . . . .
Ni(1) N(2) C(17) C(18) -177.3(2) ? . . . .
Ni(1) N(2) C(21) C(20) 177.3(2) ? . . . .
C(17) N(2) C(21) C(20) -2.2(4) ? . . . .
C(21) N(2) C(17) C(16) 178.0(2) ? . . . .
C(21) N(2) C(17) C(18) 2.3(4) ? . . . .
Ni(1) N(3) C(23) C(22) 0.7(2) ? . . . .
Ni(1) N(3) C(23) C(24) -174.4(2) ? . . . .
Ni(1) N(3) C(27) C(26) 171.6(2) ? . . . .
C(23) N(3) C(27) C(26) -1.0(3) ? . . . .
C(27) N(3) C(23) C(22) 174.5(2) ? . . . .
C(27) N(3) C(23) C(24) -0.6(3) ? . . . .
N(1) C(1) C(2) C(3) 116.6(2) ? . . . .
N(1) C(1) C(2) C(7) -64.1(3) ? . . . .
C(1) C(2) C(3) C(4) 178.7(2) ? . . . .
C(1) C(2) C(7) O(1) 3.0(3) ? . . . .
C(1) C(2) C(7) C(6) -177.8(2) ? . . . .
C(3) C(2) C(7) O(1) -177.7(2) ? . . . .
C(3) C(2) C(7) C(6) 1.5(4) ? . . . .
C(7) C(2) C(3) C(4) -0.6(4) ? . . . .
C(2) C(3) C(4) C(5) -0.2(3) ? . . . .
C(2) C(3) C(4) C(8) 178.3(2) ? . . . .
C(3) C(4) C(5) C(6) 0.0(3) ? . . . .
C(3) C(4) C(8) C(9) -59.3(3) ? . . . .
C(3) C(4) C(8) C(10) 59.9(3) ? . . . .
C(3) C(4) C(8) C(11) -178.4(2) ? . . . .
C(5) C(4) C(8) C(9) 119.0(3) ? . . . .
C(5) C(4) C(8) C(10) -121.8(3) ? . . . .
C(5) C(4) C(8) C(11) -0.1(2) ? . . . .
C(8) C(4) C(5) C(6) -178.3(2) ? . . . .
C(4) C(5) C(6) C(7) 0.8(4) ? . . . .
C(4) C(5) C(6) C(12) -178.7(2) ? . . . .
C(5) C(6) C(7) O(1) 177.6(2) ? . . . .
C(5) C(6) C(7) C(2) -1.6(3) ? . . . .
C(5) C(6) C(12) C(13) 0.9(3) ? . . . .
C(5) C(6) C(12) C(14) 119.8(3) ? . . . .
C(5) C(6) C(12) C(15) -118.2(3) ? . . . .
C(7) C(6) C(12) C(13) -178.7(2) ? . . . .
C(7) C(6) C(12) C(14) -59.7(3) ? . . . .
C(7) C(6) C(12) C(15) 62.3(3) ? . . . .
C(12) C(6) C(7) O(1) -2.9(3) ? . . . .
C(12) C(6) C(7) C(2) 177.9(2) ? . . . .
N(1) C(16) C(17) N(2) 11.5(3) ? . . . .
N(1) C(16) C(17) C(18) -172.7(2) ? . . . .
N(2) C(17) C(18) C(19) -1.2(4) ? . . . .
C(16) C(17) C(18) C(19) -176.8(2) ? . . . .
C(17) C(18) C(19) C(20) 0.0(4) ? . . . .
C(18) C(19) C(20) C(21) 0.0(4) ? . . . .
C(19) C(20) C(21) N(2) 1.1(4) ? . . . .
N(1) C(22) C(23) N(3) 27.6(3) ? . . . .
N(1) C(22) C(23) C(24) -157.3(2) ? . . . .
N(3) C(23) C(24) C(25) 1.9(4) ? . . . .
C(22) C(23) C(24) C(25) -173.0(2) ? . . . .
C(23) C(24) C(25) C(26) -1.5(4) ? . . . .
C(24) C(25) C(26) C(27) 0.0(3) ? . . . .
C(25) C(26) C(27) N(3) 1.3(4) ? . . . .
C(32) C(31) C(36) C(35) -0.3(5) ? . . . .
C(36) C(31) C(32) C(33) 1.2(4) ? . . . .
C(32) C(31) B(1) C(37) 174.8(2) ? . . . .
C(32) C(31) B(1) C(43) -65.0(3) ? . . . .
C(32) C(31) B(1) C(49) 54.8(3) ? . . . .
B(1) C(31) C(32) C(33) 173.7(3) ? . . . .
C(36) C(31) B(1) C(37) -13.4(4) ? . . . .
C(36) C(31) B(1) C(43) 106.8(3) ? . . . .
C(36) C(31) B(1) C(49) -133.4(3) ? . . . .
B(1) C(31) C(36) C(35) -172.6(3) ? . . . .
C(31) C(32) C(33) C(34) -1.0(5) ? . . . .
C(32) C(33) C(34) C(35) -0.2(4) ? . . . .
C(33) C(34) C(35) C(36) 1.1(6) ? . . . .
C(34) C(35) C(36) C(31) -0.8(6) ? . . . .
C(38) C(37) C(42) C(41) 0.3(4) ? . . . .
C(42) C(37) C(38) C(39) -0.1(3) ? . . . .
C(38) C(37) B(1) C(31) -59.2(3) ? . . . .
C(38) C(37) B(1) C(43) -174.6(2) ? . . . .
C(38) C(37) B(1) C(49) 66.1(3) ? . . . .
B(1) C(37) C(38) C(39) -176.0(2) ? . . . .
C(42) C(37) B(1) C(31) 125.5(3) ? . . . .
C(42) C(37) B(1) C(43) 10.0(4) ? . . . .
C(42) C(37) B(1) C(49) -109.2(3) ? . . . .
B(1) C(37) C(42) C(41) 175.9(2) ? . . . .
C(37) C(38) C(39) C(40) 0.1(3) ? . . . .
C(38) C(39) C(40) C(41) -0.3(4) ? . . . .
C(39) C(40) C(41) C(42) 0.5(4) ? . . . .
C(40) C(41) C(42) C(37) -0.5(4) ? . . . .
C(44) C(43) C(48) C(47) 0.1(3) ? . . . .
C(48) C(43) C(44) C(45) 1.0(4) ? . . . .
C(44) C(43) B(1) C(31) -56.3(3) ? . . . .
C(44) C(43) B(1) C(37) 63.6(3) ? . . . .
C(44) C(43) B(1) C(49) -179.6(2) ? . . . .
B(1) C(43) C(44) C(45) 176.9(2) ? . . . .
C(48) C(43) B(1) C(31) 119.1(2) ? . . . .
C(48) C(43) B(1) C(37) -121.1(2) ? . . . .
C(48) C(43) B(1) C(49) -4.2(3) ? . . . .
B(1) C(43) C(48) C(47) -175.4(2) ? . . . .
C(43) C(44) C(45) C(46) -1.2(4) ? . . . .
C(44) C(45) C(46) C(47) 0.1(3) ? . . . .
C(45) C(46) C(47) C(48) 1.0(4) ? . . . .
C(46) C(47) C(48) C(43) -1.2(4) ? . . . .
C(50) C(49) C(54) C(53) 1.8(4) ? . . . .
C(54) C(49) C(50) C(51) -2.3(4) ? . . . .
C(50) C(49) B(1) C(31) 174.0(2) ? . . . .
C(50) C(49) B(1) C(37) 51.1(3) ? . . . .
C(50) C(49) B(1) C(43) -69.4(3) ? . . . .
B(1) C(49) C(50) C(51) 175.2(2) ? . . . .
C(54) C(49) B(1) C(31) -8.8(4) ? . . . .
C(54) C(49) B(1) C(37) -131.8(2) ? . . . .
C(54) C(49) B(1) C(43) 107.7(3) ? . . . .
B(1) C(49) C(54) C(53) -175.5(2) ? . . . .
C(49) C(50) C(51) C(52) 1.0(5) ? . . . .
C(50) C(51) C(52) C(53) 1.0(5) ? . . . .
C(51) C(52) C(53) C(54) -1.4(5) ? . . . .
C(52) C(53) C(54) C(49) -0.0(4) ? . . . .
